data_4512594
loop_
_publ_author_name
'Hartlieb, Karel J.'
'Witus, Leah S.'
'Ferris, Daniel P.'
'Basuray, Ashish N.'
'Algaradah, Mohammed M.'
'Sarjeant, Amy A.'
'Stern, Charlotte L.'
'Nassar, Majed S.'
'Botros, Youssry Y.'
'Stoddart, J. Fraser'

_publ_section_title
;
 Anticancer activity expressed by a library of 2,9-diazaperopyrenium
 dications.
;
_journal_issue 2
_journal_name_full 'ACS nano'
_journal_page_first 1461
_journal_page_last 1470
_journal_paper_doi 10.1021/nn505895j
_journal_volume 9
_journal_year 2015
_chemical_formula_moiety '3(C32 H30 N2 O4), 6(F6 P), 2(C H3 N O2)'
_chemical_formula_sum 'C98 H96 F36 N8 O16 P6'
_chemical_formula_weight 2511.64
_chemical_name_systematic
;
 ?
;
_space_group_crystal_system monoclinic
_space_group_IT_number 9
_space_group_name_Hall 'C -2yc'
_space_group_name_H-M_alt 'C 1 c 1'
_symmetry_space_group_name_Hall 'C -2yc'
_symmetry_space_group_name_H-M 'C 1 c 1'
_atom_sites_solution_hydrogens geom
_atom_sites_solution_primary dual
_audit_creation_date 2013-04-15
_audit_creation_method
;
  Olex2 1.2
  (compiled Apr  9 2013 14:10:59, GUI svn.r4458)
;
_cell_angle_alpha 90
_cell_angle_beta 109.864(2)
_cell_angle_gamma 90
_cell_formula_units_Z 4
_cell_length_a 35.4484(13)
_cell_length_b 10.5194(4)
_cell_length_c 29.0669(10)
_cell_measurement_reflns_used 4304
_cell_measurement_temperature 100(2)
_cell_measurement_theta_max 65.07
_cell_measurement_theta_min 2.65
_cell_volume 10194.0(7)
_computing_cell_refinement 'SAINT V7.23A (Bruker, 2005)'
_computing_data_collection 'APEX2 V2.1-4 (Bruker, 2007)'
_computing_data_reduction 'Bruker SAINT'
_computing_molecular_graphics
;
O. V. Dolomanov, L. J. Bourhis, R. J. Gildea, J. A. K. Howard and H. Puschmann,
OLEX2: a complete structure solution, refinement and analysis program.
J. Appl. Cryst. (2009). 42, 339-341.
;
_computing_publication_material
;
O. V. Dolomanov, L. J. Bourhis, R. J. Gildea, J. A. K. Howard and H. Puschmann,
OLEX2: a complete structure solution, refinement and analysis program.
J. Appl. Cryst. (2009). 42, 339-341.
;
_computing_structure_refinement
;
SHELXL, G.M. Sheldrick, Acta Cryst.
(2008). A64, 112-122
;
_computing_structure_solution
;
SHELXD, G.M. Sheldrick, Acta Cryst.
(2008). A64, 112-122
;
_diffrn_ambient_temperature 99.99
_diffrn_detector_area_resol_mean 8
_diffrn_measured_fraction_theta_full 0.939
_diffrn_measured_fraction_theta_max 0.995
_diffrn_measurement_device_type 'Bruker Kappa APEX CCD area detector'
_diffrn_measurement_method '\w and \f scans'
_diffrn_radiation_monochromator 'MX optics'
_diffrn_radiation_type CuK\a
_diffrn_radiation_wavelength 1.54178
_diffrn_reflns_av_unetI/netI 0.0596
_diffrn_reflns_Laue_measured_fraction_full 0.939
_diffrn_reflns_Laue_measured_fraction_max 0.995
_diffrn_reflns_limit_h_max 41
_diffrn_reflns_limit_h_min -39
_diffrn_reflns_limit_k_max 12
_diffrn_reflns_limit_k_min -12
_diffrn_reflns_limit_l_max 34
_diffrn_reflns_limit_l_min -34
_diffrn_reflns_number 24977
_diffrn_reflns_point_group_measured_fraction_full 0.779
_diffrn_reflns_point_group_measured_fraction_max 0.825
_diffrn_reflns_theta_full 67.679
_diffrn_reflns_theta_max 65.143
_diffrn_reflns_theta_min 2.651
_diffrn_source microsource
_diffrn_standards_number 0
_exptl_absorpt_coefficient_mu 2.210
_exptl_absorpt_correction_T_max 0.752592
_exptl_absorpt_correction_T_min 0.583468
_exptl_absorpt_correction_type multi-scan
_exptl_absorpt_process_details
;
 TWINABS-2012/1 (Bruker,2012) was used for absorption correction.
 
For component 1:
 wR2(int) was 0.1261 before and 0.0443 after correction.
 The Ratio of minimum to maximum transmission not present.
 The \l/2 correction factor is Not present
 
For component 2:
 wR2(int) was 0.1269 before and 0.0490 after correction.
 The Ratio of minimum to maximum transmission is 0.78.
 The \l/2 correction factor is Not present

Final HKLF 4 output contains 42262 reflections, Rint = 0.0503
 (18875 with I > 3sig(I), Rint = 0.0426)
;
_exptl_crystal_colour orange
_exptl_crystal_density_diffrn 1.637
_exptl_crystal_description needle
_exptl_crystal_F_000 5128
_exptl_crystal_size_max 0.409
_exptl_crystal_size_mid 0.059
_exptl_crystal_size_min 0.04
_refine_diff_density_max 0.553
_refine_diff_density_min -0.519
_refine_diff_density_rms 0.095
_refine_ls_abs_structure_details
;
 Flack x determined using 4240 quotients [(I+)-(I-)]/[(I+)+(I-)]
 (Parsons and Flack (2004), Acta Cryst. A60, s61).
;
_refine_ls_abs_structure_Flack 0.09(2)
_refine_ls_extinction_method none
_refine_ls_goodness_of_fit_ref 1.035
_refine_ls_hydrogen_treatment constr
_refine_ls_matrix_type full
_refine_ls_number_parameters 1654
_refine_ls_number_reflns 24977
_refine_ls_number_restraints 454
_refine_ls_restrained_S_all 1.049
_refine_ls_R_factor_all 0.0836
_refine_ls_R_factor_gt 0.0700
_refine_ls_shift/su_max 0.000
_refine_ls_shift/su_mean 0.000
_refine_ls_structure_factor_coef Fsqd
_refine_ls_weighting_details
;
 w=1/[\s^2^(Fo^2^)+(0.1274P)^2^+5.0457P]
 where P=(Fo^2^+2Fc^2^)/3
;
_refine_ls_weighting_scheme calc
_refine_ls_wR_factor_gt 0.1825
_refine_ls_wR_factor_ref 0.1959
_reflns_Friedel_coverage 0.658
_reflns_Friedel_fraction_full 0.618
_reflns_Friedel_fraction_max 0.655
_reflns_number_gt 20691
_reflns_number_total 24977
_reflns_threshold_expression 'I > 2\s(I)'
_cod_data_source_file nn505895j_si_002.cif
_cod_data_source_block n2650
_cod_depositor_comments 'Adding full bibliography for 4512593--4512596.cif.'
_cod_database_code 4512594
_shelx_space_group_comment
;
The symmetry employed for this shelxl refinement is uniquely defined
by the following loop, which should always be used as a source of
symmetry information in preference to the above space-group names.
They are only intended as comments.
;
_olex2_refinement_description
;
1. Fixed Uiso
 At 1.2 times of:
  All C(H) groups, All C(H,H) groups
 At 1.5 times of:
  All C(H,H,H) groups, All O(H) groups
2. Restrained distances
 P6-F36 \\sim P6-F31A \\sim P6-F32A \\sim P6-F32 \\sim P6-F35A \\sim P6-F33 
 \\sim P6-F35 \\sim P6-F33A 
 P6-F34A \\sim P6-F31 \\sim P6-F36A \\sim P6-F34
 with sigma of 0.02
 O1B-C27C \\sim O1B-C27B \\sim O2C-C28C \\sim O2B-C28B
 with sigma of 0.02
 C28B-C27B \\sim C28C-C27C
 with sigma of 0.02
 O1B-C28B \\sim O1B-C28C
 with sigma of 0.02
 O2B-C27B \\sim O2C-C27C
 with sigma of 0.02
 N2S-C2S \\sim N2T-C2T
 with sigma of 0.02
 O4T-N2T \\sim O4S-N2S \\sim O3S-N2S \\sim O3T-N2T
 with sigma of 0.02
 C2T-O3T \\sim O4S-C2S \\sim O3S-C2S \\sim O4T-C2T
 with sigma of 0.02
 O3T-O4T \\sim O4S-O3S
 with sigma of 0.02
 P5-F30 \\sim P5-F28A \\sim P5-F28 \\sim P5-F29A \\sim P5-F29 \\sim P5-F26A 
 \\sim P5-F26 \\sim P5-F30A 
 P5-F27 \\sim P5-F25 \\sim P5-F25A \\sim P5-F25
 with sigma of 0.02
3. Restrained planarity
 N2S, O3S, O4S, C2S
 with sigma of 0.1
 N2T, O3T, C2T, O4T
 with sigma of 0.1
4. Rigid bond restraints
 F33A, F36, F33, F36A, F35, F31A, F35A, F31, F34, F32, F32A, F34A
 with sigma for 1-2 distances of 0.01 and sigma for 1-3 distances of 0.01
 N2S, O3S, C2S, O4S, N2T, C2T, O3T, O4T
 with sigma for 1-2 distances of 0.005 and sigma for 1-3 distances of 0.01
 C27C, C27B, C28B, C28C, O2B, O2C
 with sigma for 1-2 distances of 0.005 and sigma for 1-3 distances of 0.01
 F28A, F28, F29A, F29, F26A, F26, F30A, F30, F25, F25A
 with sigma for 1-2 distances of 0.005 and sigma for 1-3 distances of 0.01
5. Uiso/Uaniso restraints and constraints
F33A \\sim F36 \\sim F33 \\sim F36A \\sim F35 \\sim F31A \\sim F35A \\sim F31 
\\sim F34 \\sim F32 \\sim F32A \\sim F34A: within 1.7A with sigma of 0.04 and 
sigma for terminal atoms of 0.08
N2S \\sim O3S \\sim C2S \\sim O4S \\sim N2T \\sim C2T \\sim O3T \\sim O4T: 
within 1.7A with sigma of 0.01 and sigma for terminal atoms of 0.02
C27C \\sim C27B \\sim C28B \\sim C28C \\sim O2B \\sim O2C: within 1.7A with 
sigma of 0.01 and sigma for terminal atoms of 0.02
F28A \\sim F28 \\sim F29A \\sim F29 \\sim F26A \\sim F26 \\sim F30A \\sim F30 
\\sim F25 \\sim F25A: within 1.7A with sigma of 0.01 and sigma for terminal 
atoms of 0.02
6. Others
 1*Sof(F31)=1*Sof(F32)=1*Sof(F33)=1*Sof(F34)=1*Sof(F35)=1*Sof(F36)=1-1*
 Sof(F31A)=1-1*Sof(F32A)=1-1*Sof(F33A)=1-1*Sof(F34A)=1-1*Sof(F35A)=1-1*Sof(F36A)
 1*Sof(O2B)=1*Sof(H2B)=1-1*Sof(O2C)=1-1*Sof(H2C)=1*Sof(C27B)=1*Sof(H27A)=1*
 Sof(H27B)=1*Sof(C28B)=1*Sof(H28A)=1*Sof(H28B)=1-1*Sof(C27C)=1-1*Sof(H27C)=1-1*
 Sof(H27D)=1-1*Sof(C28C)=1-1*Sof(H28C)=1-1*Sof(H28D)
 1*Sof(O3S)=1*Sof(O4S)=1*Sof(N2S)=1*Sof(C2S)=1*Sof(H2SA)=1*Sof(H2SB)=1*
 Sof(H2SC)=1-1*Sof(O3T)=1-1*Sof(O4T)=1-1*Sof(N2T)=1-1*Sof(C2T)=1-1*Sof(H2TA)=1-
 1*Sof(H2TB)=1-1*Sof(H2TC)
 1*Sof(F25)=1*Sof(F26)=1*Sof(F28)=1*Sof(F29)=1*Sof(F30)=1-1*Sof(F30A)=1-1*
 Sof(F28A)=1-1*Sof(F29A)=1-1*Sof(F26A)=1-1*Sof(F25A)
7.a Secondary CH2 refined with riding coordinates:
 C25(H25C,H25D), C26(H26C,H26D), C27(H27E,H27F), C28(H28E,H28F), C29(H29C,
 H29D), C30(H30C,H30D), C31(H31C,H31D), C32(H32C,H32D), C25A(H25E,H25F),
 C26A(H26E,H26F), C27A(H27G,H27H), C28A(H28G,H28H), C29A(H29E,H29F), C30A(H30E,
 H30F), C31A(H31E,H31F), C32A(H32E,H32F), C25B(H25A,H25B), C26B(H26A,H26B),
 C29B(H29A,H29B), C30B(H30A,H30B), C31B(H31A,H31B), C32B(H32A,H32B), C27B(H27A,
 H27B), C28B(H28A,H28B), C27C(H27C,H27D), C28C(H28C,H28D)
7.b Aromatic/amide H refined with riding coordinates:
 C1(H1), C3(H3), C4(H4A), C8(H8), C9(H9), C12(H12), C14(H14), C15(H15),
 C17(H17), C18(H18), C20(H20), C21(H21), C1A(H1A), C3A(H3A), C4A(H4AB),
 C8A(H8A), C9A(H9A), C12A(H12A), C14A(H14A), C15A(H15A), C17A(H17A), C18A(H18A),
  C20A(H20A), C21A(H21A), C1B(H1B), C3B(H3B), C4B(H4BA), C8B(H8B), C9B(H9B),
 C12B(H12B), C14B(H14B), C15B(H15B), C17B(H17B), C18B(H18B), C20B(H20B),
 C21B(H21B)
7.c Tetrahedral OH refined as rotating group:
 O2(H2), O4(H4), O2A(H2A), O4A(H4AA), O4B(H4B), O2B(H2B), O2C(H2C)
7.d Idealised Me refined as rotating group:
 C1S(H1SA,H1SB,H1SC), C2S(H2SA,H2SB,H2SC), C2T(H2TA,H2TB,H2TC)
;
_shelx_estimated_absorpt_t_max 0.917
_shelx_estimated_absorpt_t_min 0.465
_shelxl_version_number 2012-9

loop_
_space_group_symop_operation_xyz
'x, y, z'
'x, -y, z+1/2'
'x+1/2, y+1/2, z'
'x+1/2, -y+1/2, z+1/2'

loop_
_atom_site_label
_atom_site_type_symbol
_atom_site_fract_x
_atom_site_fract_y
_atom_site_fract_z
_atom_site_U_iso_or_equiv
_atom_site_adp_type
_atom_site_occupancy
_atom_site_site_symmetry_order
_atom_site_calc_flag
_atom_site_refinement_flags_posn
_atom_site_refinement_flags_adp
_atom_site_refinement_flags_occupancy
_atom_site_disorder_assembly
_atom_site_disorder_group
O1 O 0.5101(3) 0.1701(8) 0.2166(3) 0.051(2) Uani 1 1 d . . . . .
O2 O 0.5666(3) 0.2841(9) 0.1779(3) 0.063(2) Uani 1 1 d . . . . .
H2 H 0.5734 0.2115 0.1715 0.095 Uiso 1 1 calc R U . . .
O3 O 0.2077(3) -0.0229(8) -0.2869(3) 0.049(2) Uani 1 1 d . . . . .
O4 O 0.1280(3) 0.0924(12) -0.3430(4) 0.078(3) Uani 1 1 d . . . . .
H4 H 0.1182 0.0471 -0.3680 0.117 Uiso 1 1 calc R U . . .
N1 N 0.4382(3) 0.0082(9) 0.1615(3) 0.037(2) Uani 1 1 d . . . . .
N2 N 0.2740(3) -0.1810(8) -0.2350(3) 0.0336(18) Uani 1 1 d . . . . .
C1 C 0.4599(3) -0.0056(10) 0.1313(4) 0.035(2) Uani 1 1 d . . . . .
H1 H 0.4884 -0.0007 0.1440 0.042 Uiso 1 1 calc R U . . .
C2 C 0.4402(3) -0.0269(9) 0.0819(4) 0.031(2) Uani 1 1 d . . . . .
C3 C 0.4628(3) -0.0428(10) 0.0491(4) 0.033(2) Uani 1 1 d . . . . .
H3 H 0.4912 -0.0345 0.0608 0.039 Uiso 1 1 calc R U . . .
C4 C 0.4424(3) -0.0700(9) 0.0008(4) 0.031(2) Uani 1 1 d . . . . .
H4A H 0.4574 -0.0830 -0.0204 0.037 Uiso 1 1 calc R U . . .
C5 C 0.4001(3) -0.0796(8) -0.0191(3) 0.027(2) Uani 1 1 d . . . . .
C6 C 0.3775(3) -0.0636(9) 0.0128(4) 0.030(2) Uani 1 1 d . . . . .
C7 C 0.3347(3) -0.0732(9) -0.0041(4) 0.029(2) Uani 1 1 d . . . . .
C8 C 0.3142(3) -0.0548(9) 0.0308(4) 0.030(2) Uani 1 1 d . . . . .
H8 H 0.2858 -0.0633 0.0199 0.036 Uiso 1 1 calc R U . . .
C9 C 0.3337(3) -0.0261(10) 0.0780(4) 0.034(2) Uani 1 1 d . . . . .
H9 H 0.3189 -0.0114 0.0993 0.041 Uiso 1 1 calc R U . . .
C10 C 0.3762(3) -0.0176(8) 0.0961(4) 0.032(2) Uani 1 1 d . . . . .
C11 C 0.3982(3) -0.0350(8) 0.0636(3) 0.027(2) Uani 1 1 d . . . . .
C12 C 0.3983(3) 0.0040(10) 0.1451(4) 0.037(2) Uani 1 1 d . . . . .
H12 H 0.3845 0.0162 0.1675 0.044 Uiso 1 1 calc R U . . .
C13 C 0.3789(3) -0.1074(9) -0.0688(3) 0.0263(19) Uani 1 1 d . . . . .
C14 C 0.3995(3) -0.1211(9) -0.1040(4) 0.032(2) Uani 1 1 d . . . . .
H14 H 0.4280 -0.1169 -0.0932 0.039 Uiso 1 1 calc R U . . .
C15 C 0.3789(3) -0.1397(10) -0.1520(4) 0.035(2) Uani 1 1 d . . . . .
H15 H 0.3930 -0.1451 -0.1745 0.042 Uiso 1 1 calc R U . . .
C16 C 0.3361(3) -0.1514(9) -0.1695(4) 0.032(2) Uani 1 1 d . . . . .
C17 C 0.3143(3) -0.1696(10) -0.2188(4) 0.033(2) Uani 1 1 d . . . . .
H17 H 0.3281 -0.1741 -0.2417 0.040 Uiso 1 1 calc R U . . .
C18 C 0.2534(3) -0.1757(9) -0.2028(4) 0.033(2) Uani 1 1 d . . . . .
H18 H 0.2251 -0.1863 -0.2146 0.039 Uiso 1 1 calc R U . . .
C19 C 0.2728(3) -0.1554(8) -0.1543(4) 0.030(2) Uani 1 1 d . . . . .
C20 C 0.2512(3) -0.1444(10) -0.1198(4) 0.035(2) Uani 1 1 d . . . . .
H20 H 0.2229 -0.1547 -0.1309 0.041 Uiso 1 1 calc R U . . .
C21 C 0.2710(3) -0.1201(9) -0.0727(4) 0.033(2) Uani 1 1 d . . . . .
H21 H 0.2561 -0.1133 -0.0512 0.040 Uiso 1 1 calc R U . . .
C22 C 0.3137(3) -0.1036(8) -0.0531(4) 0.029(2) Uani 1 1 d . . . . .
C23 C 0.3366(3) -0.1181(8) -0.0857(3) 0.0255(19) Uani 1 1 d . . . . .
C24 C 0.3155(3) -0.1423(8) -0.1362(3) 0.0264(19) Uani 1 1 d . . . . .
C25 C 0.4598(4) 0.0228(13) 0.2147(4) 0.049(3) Uani 1 1 d . . . . .
H25C H 0.4827 -0.0368 0.2249 0.059 Uiso 1 1 calc R U . . .
H25D H 0.4415 0.0000 0.2327 0.059 Uiso 1 1 calc R U . . .
C26 C 0.4750(4) 0.1573(13) 0.2283(5) 0.052(3) Uani 1 1 d . . . . .
H26C H 0.4547 0.2198 0.2097 0.062 Uiso 1 1 calc R U . . .
H26D H 0.4809 0.1721 0.2636 0.062 Uiso 1 1 calc R U . . .
C27 C 0.5288(5) 0.2883(14) 0.2333(5) 0.062(4) Uani 1 1 d . . . . .
H27E H 0.5309 0.3015 0.2678 0.075 Uiso 1 1 calc R U . . .
H27F H 0.5124 0.3581 0.2135 0.075 Uiso 1 1 calc R U . . .
C28 C 0.5703(5) 0.2899(18) 0.2291(5) 0.076(5) Uani 1 1 d . . . . .
H28E H 0.5846 0.3685 0.2440 0.091 Uiso 1 1 calc R U . . .
H28F H 0.5860 0.2162 0.2468 0.091 Uiso 1 1 calc R U . . .
C29 C 0.2509(3) -0.1942(10) -0.2873(4) 0.036(2) Uani 1 1 d . . . . .
H29C H 0.2281 -0.2525 -0.2917 0.043 Uiso 1 1 calc R U . . .
H29D H 0.2682 -0.2314 -0.3044 0.043 Uiso 1 1 calc R U . . .
C30 C 0.2354(3) -0.0659(10) -0.3097(4) 0.039(2) Uani 1 1 d . . . . .
H30C H 0.2578 -0.0049 -0.3037 0.047 Uiso 1 1 calc R U . . .
H30D H 0.2217 -0.0742 -0.3455 0.047 Uiso 1 1 calc R U . . .
C31 C 0.1982(5) 0.1113(12) -0.2932(5) 0.059(3) Uani 1 1 d . . . . .
H31C H 0.2227 0.1598 -0.2909 0.070 Uiso 1 1 calc R U . . .
H31D H 0.1888 0.1407 -0.2667 0.070 Uiso 1 1 calc R U . . .
C32 C 0.1670(5) 0.1370(16) -0.3408(6) 0.075(4) Uani 1 1 d . . . . .
H32C H 0.1657 0.2297 -0.3470 0.090 Uiso 1 1 calc R U . . .
H32D H 0.1746 0.0951 -0.3669 0.090 Uiso 1 1 calc R U . . .
O1A O 0.5855(2) 0.0392(8) 0.0650(3) 0.0478(19) Uani 1 1 d . . . . .
O2A O 0.5450(2) 0.0499(9) 0.1341(3) 0.054(2) Uani 1 1 d . . . . .
H2A H 0.5477 0.1124 0.1529 0.081 Uiso 1 1 calc R U . . .
O3A O 0.1541(3) 0.4193(10) -0.1114(4) 0.066(3) Uani 1 1 d . . . . .
O4A O 0.1459(6) 0.618(2) -0.0517(9) 0.152(8) Uani 1 1 d . . . . .
H4AA H 0.1427 0.6873 -0.0389 0.228 Uiso 1 1 calc R U . . .
N1A N 0.5438(3) 0.2595(10) 0.0214(4) 0.051(3) Uani 1 1 d . . . . .
N2A N 0.2098(3) 0.2094(9) -0.0909(4) 0.043(2) Uani 1 1 d . . . . .
C1A C 0.5216(4) 0.2276(12) -0.0253(5) 0.048(3) Uani 1 1 d . . . . .
H1A H 0.5349 0.2065 -0.0476 0.058 Uiso 1 1 calc R U . . .
C2A C 0.4806(4) 0.2249(11) -0.0409(4) 0.044(3) Uani 1 1 d . . . . .
C3A C 0.4573(4) 0.1953(12) -0.0891(4) 0.048(3) Uani 1 1 d . . . . .
H3A H 0.4702 0.1777 -0.1123 0.058 Uiso 1 1 calc R U . . .
C4A C 0.4164(4) 0.1913(10) -0.1035(4) 0.042(2) Uani 1 1 d . . . . .
H4AB H 0.4014 0.1708 -0.1365 0.050 Uiso 1 1 calc R U . . .
C5A C 0.3956(3) 0.2178(9) -0.0694(4) 0.033(2) Uani 1 1 d . . . . .
C6A C 0.4184(3) 0.2496(9) -0.0206(4) 0.036(2) Uani 1 1 d . . . . .
C7A C 0.3998(3) 0.2753(9) 0.0150(4) 0.033(2) Uani 1 1 d . . . . .
C8A C 0.4251(3) 0.3074(9) 0.0639(4) 0.035(2) Uani 1 1 d . . . . .
H8A H 0.4128 0.3263 0.0875 0.042 Uiso 1 1 calc R U . . .
C9A C 0.4648(4) 0.3118(10) 0.0775(4) 0.041(2) Uani 1 1 d . . . . .
H9A H 0.4802 0.3332 0.1103 0.049 Uiso 1 1 calc R U . . .
C10A C 0.4849(3) 0.2837(9) 0.0422(4) 0.039(2) Uani 1 1 d . . . . .
C11A C 0.4606(3) 0.2539(9) -0.0063(4) 0.035(2) Uani 1 1 d . . . . .
C12A C 0.5258(4) 0.2840(11) 0.0544(4) 0.046(3) Uani 1 1 d . . . . .
H12A H 0.5419 0.3022 0.0872 0.055 Uiso 1 1 calc R U . . .
C13A C 0.3542(3) 0.2146(8) -0.0845(4) 0.033(2) Uani 1 1 d . . . . .
C14A C 0.3288(3) 0.1859(9) -0.1335(4) 0.032(2) Uani 1 1 d . . . . .
H14A H 0.3411 0.1718 -0.1574 0.039 Uiso 1 1 calc R U . . .
C15A C 0.2888(4) 0.1778(10) -0.1476(4) 0.040(2) Uani 1 1 d . . . . .
H15A H 0.2736 0.1572 -0.1806 0.048 Uiso 1 1 calc R U . . .
C16A C 0.2689(3) 0.2006(10) -0.1125(4) 0.036(2) Uani 1 1 d . . . . .
C17A C 0.2275(3) 0.1908(10) -0.1243(4) 0.040(2) Uani 1 1 d . . . . .
H17A H 0.2114 0.1705 -0.1570 0.048 Uiso 1 1 calc R U . . .
C18A C 0.2311(4) 0.2387(10) -0.0449(4) 0.039(2) Uani 1 1 d . . . . .
H18A H 0.2175 0.2545 -0.0224 0.047 Uiso 1 1 calc R U . . .
C19A C 0.2728(3) 0.2470(9) -0.0288(4) 0.034(2) Uani 1 1 d . . . . .
C20A C 0.2965(4) 0.2774(10) 0.0201(4) 0.040(3) Uani 1 1 d . . . . .
H20A H 0.2837 0.2912 0.0436 0.048 Uiso 1 1 calc R U . . .
C21A C 0.3364(3) 0.2871(10) 0.0339(4) 0.037(2) Uani 1 1 d . . . . .
H21A H 0.3510 0.3074 0.0670 0.045 Uiso 1 1 calc R U . . .
C22A C 0.3580(3) 0.2680(9) 0.0007(4) 0.032(2) Uani 1 1 d . . . . .
C23A C 0.3347(3) 0.2370(8) -0.0491(4) 0.029(2) Uani 1 1 d . . . . .
C24A C 0.2927(3) 0.2274(9) -0.0632(4) 0.034(2) Uani 1 1 d . . . . .
C25A C 0.5879(4) 0.2540(13) 0.0361(5) 0.055(3) Uani 1 1 d . . . . .
H25E H 0.6000 0.2916 0.0691 0.066 Uiso 1 1 calc R U . . .
H25F H 0.5968 0.3044 0.0129 0.066 Uiso 1 1 calc R U . . .
C26A C 0.6017(4) 0.1189(12) 0.0366(5) 0.051(3) Uani 1 1 d . . . . .
H26E H 0.5933 0.0864 0.0027 0.061 Uiso 1 1 calc R U . . .
H26F H 0.6313 0.1161 0.0503 0.061 Uiso 1 1 calc R U . . .
C27A C 0.6073(4) 0.0470(15) 0.1155(4) 0.055(3) Uani 1 1 d . . . . .
H27G H 0.6134 0.1370 0.1252 0.066 Uiso 1 1 calc R U . . .
H27H H 0.6330 0.0005 0.1231 0.066 Uiso 1 1 calc R U . . .
C28A C 0.5823(4) -0.0112(15) 0.1439(5) 0.055(3) Uani 1 1 d . . . . .
H28G H 0.5777 -0.1023 0.1353 0.066 Uiso 1 1 calc R U . . .
H28H H 0.5975 -0.0056 0.1794 0.066 Uiso 1 1 calc R U . . .
C29A C 0.1657(4) 0.1970(12) -0.1059(5) 0.050(3) Uani 1 1 d . . . . .
H29E H 0.1579 0.1919 -0.0763 0.060 Uiso 1 1 calc R U . . .
H29F H 0.1573 0.1170 -0.1245 0.060 Uiso 1 1 calc R U . . .
C30A C 0.1440(4) 0.3075(15) -0.1371(5) 0.058(3) Uani 1 1 d . . . . .
H30E H 0.1514 0.3126 -0.1670 0.070 Uiso 1 1 calc R U . . .
H30F H 0.1147 0.2940 -0.1472 0.070 Uiso 1 1 calc R U . . .
C31A C 0.1284(5) 0.5215(17) -0.1328(7) 0.078(5) Uani 1 1 d . . . . .
H31E H 0.1006 0.4990 -0.1354 0.094 Uiso 1 1 calc R U . . .
H31F H 0.1287 0.5355 -0.1663 0.094 Uiso 1 1 calc R U . . .
C32A C 0.1398(9) 0.639(2) -0.1050(11) 0.125(9) Uani 1 1 d . . . . .
H32E H 0.1185 0.7039 -0.1185 0.150 Uiso 1 1 calc R U . . .
H32F H 0.1649 0.6724 -0.1083 0.150 Uiso 1 1 calc R U . . .
O1B O 0.5051(4) 0.3336(12) -0.1551(5) 0.082(3) Uani 1 1 d D . . . .
O3B O 0.1962(3) 0.4687(8) 0.0893(3) 0.050(2) Uani 1 1 d . . . . .
O4B O 0.1682(3) 0.3599(11) -0.0050(4) 0.066(3) Uani 1 1 d . . . . .
H4B H 0.1494 0.3922 -0.0281 0.099 Uiso 1 1 calc R U . . .
O2B O 0.5527(5) 0.4741(19) -0.0656(8) 0.104(6) Uani 0.727(17) 1 d D U P A 1
H2B H 0.5605 0.4366 -0.0385 0.155 Uiso 0.727(17) 1 calc R U P A 1
O2C O 0.5810(14) 0.286(6) -0.0813(19) 0.119(14) Uani 0.273(17) 1 d D U P A 2
H2C H 0.5655 0.3450 -0.0795 0.179 Uiso 0.273(17) 1 calc R U P A 2
N1B N 0.4313(3) 0.4970(11) -0.1746(3) 0.045(2) Uani 1 1 d . . . . .
N2B N 0.2666(3) 0.6244(9) 0.0883(3) 0.040(2) Uani 1 1 d . . . . .
C1B C 0.4519(4) 0.5223(14) -0.1278(4) 0.050(3) Uani 1 1 d . . . . .
H1B H 0.4803 0.5271 -0.1175 0.060 Uiso 1 1 calc R U . . .
C2B C 0.4324(3) 0.5420(9) -0.0931(4) 0.033(2) Uani 1 1 d . . . . .
C3B C 0.4542(3) 0.5674(11) -0.0432(4) 0.039(2) Uani 1 1 d . . . . .
H3B H 0.4826 0.5703 -0.0320 0.047 Uiso 1 1 calc R U . . .
C4B C 0.4342(3) 0.5875(9) -0.0113(4) 0.034(2) Uani 1 1 d . . . . .
H4BA H 0.4491 0.6066 0.0218 0.041 Uiso 1 1 calc R U . . .
C5B C 0.3919(3) 0.5808(8) -0.0262(3) 0.029(2) Uani 1 1 d . . . . .
C6B C 0.3696(3) 0.5549(9) -0.0763(4) 0.028(2) Uani 1 1 d . . . . .
C7B C 0.3273(3) 0.5446(8) -0.0935(4) 0.030(2) Uani 1 1 d . . . . .
C8B C 0.3067(3) 0.5170(9) -0.1445(3) 0.029(2) Uani 1 1 d . . . . .
H8B H 0.2782 0.5109 -0.1562 0.035 Uiso 1 1 calc R U . . .
C9B C 0.3268(3) 0.4998(10) -0.1760(4) 0.033(2) Uani 1 1 d . . . . .
H9B H 0.3124 0.4831 -0.2095 0.039 Uiso 1 1 calc R U . . .
C10B C 0.3697(3) 0.5064(9) -0.1593(3) 0.029(2) Uani 1 1 d . . . . .
C11B C 0.3906(3) 0.5343(8) -0.1091(3) 0.0256(19) Uani 1 1 d . . . . .
C12B C 0.3910(3) 0.4899(10) -0.1905(4) 0.035(2) Uani 1 1 d . . . . .
H12B H 0.3769 0.4730 -0.2241 0.043 Uiso 1 1 calc R U . . .
C13B C 0.3702(3) 0.6005(8) 0.0070(4) 0.030(2) Uani 1 1 d . . . . .
C14B C 0.3906(3) 0.6263(9) 0.0581(4) 0.033(2) Uani 1 1 d . . . . .
H14B H 0.4190 0.6325 0.0699 0.039 Uiso 1 1 calc R U . . .
C15B C 0.3707(3) 0.6420(9) 0.0896(4) 0.035(2) Uani 1 1 d . . . . .
H15B H 0.3848 0.6616 0.1229 0.042 Uiso 1 1 calc R U . . .
C16B C 0.3280(3) 0.6289(9) 0.0726(4) 0.031(2) Uani 1 1 d . . . . .
C17B C 0.3066(3) 0.6402(10) 0.1046(4) 0.037(2) Uani 1 1 d . . . . .
H17B H 0.3203 0.6591 0.1381 0.045 Uiso 1 1 calc R U . . .
C18B C 0.2459(3) 0.5998(10) 0.0418(4) 0.039(2) Uani 1 1 d . . . . .
H18B H 0.2176 0.5883 0.0318 0.047 Uiso 1 1 calc R U . . .
C19B C 0.2655(3) 0.5909(10) 0.0075(4) 0.036(2) Uani 1 1 d . . . . .
C20B C 0.2433(3) 0.5610(10) -0.0422(4) 0.035(2) Uani 1 1 d . . . . .
H20B H 0.2150 0.5519 -0.0526 0.042 Uiso 1 1 calc R U . . .
C21B C 0.2632(3) 0.5454(10) -0.0749(4) 0.035(2) Uani 1 1 d . . . . .
H21B H 0.2484 0.5239 -0.1079 0.042 Uiso 1 1 calc R U . . .
C22B C 0.3059(3) 0.5610(9) -0.0602(3) 0.029(2) Uani 1 1 d . . . . .
C23B C 0.3282(3) 0.5893(8) -0.0103(4) 0.028(2) Uani 1 1 d . . . . .
C24B C 0.3070(3) 0.6039(8) 0.0232(4) 0.030(2) Uani 1 1 d . . . . .
C25B C 0.4533(4) 0.4722(19) -0.2101(5) 0.072(5) Uani 1 1 d . . . . .
H25A H 0.4728 0.5413 -0.2076 0.086 Uiso 1 1 calc R U . . .
H25B H 0.4339 0.4718 -0.2439 0.086 Uiso 1 1 calc R U . . .
C26B C 0.4755(6) 0.3436(15) -0.1992(7) 0.075(5) Uani 1 1 d . . . . .
H26A H 0.4555 0.2760 -0.2015 0.090 Uiso 1 1 calc R U . . .
H26B H 0.4872 0.3272 -0.2251 0.090 Uiso 1 1 calc R U . . .
C29B C 0.2449(4) 0.6269(13) 0.1253(5) 0.050(3) Uani 1 1 d . . . . .
H29A H 0.2635 0.6563 0.1573 0.060 Uiso 1 1 calc R U . . .
H29B H 0.2222 0.6873 0.1143 0.060 Uiso 1 1 calc R U . . .
C30B C 0.2294(4) 0.4959(13) 0.1308(5) 0.051(3) Uani 1 1 d . . . . .
H30A H 0.2507 0.4319 0.1345 0.062 Uiso 1 1 calc R U . . .
H30B H 0.2215 0.4930 0.1604 0.062 Uiso 1 1 calc R U . . .
C31B C 0.1854(4) 0.3377(13) 0.0812(5) 0.058(4) Uani 1 1 d . . . . .
H31A H 0.1757 0.3065 0.1073 0.070 Uiso 1 1 calc R U . . .
H31B H 0.2092 0.2870 0.0821 0.070 Uiso 1 1 calc R U . . .
C32B C 0.1535(4) 0.3217(12) 0.0332(6) 0.057(3) Uani 1 1 d . . . . .
H32A H 0.1450 0.2316 0.0286 0.068 Uiso 1 1 calc R U . . .
H32B H 0.1300 0.3740 0.0318 0.068 Uiso 1 1 calc R U . . .
C27B C 0.5432(6) 0.396(3) -0.1532(10) 0.095(7) Uani 0.727(17) 1 d D U P A 1
H27A H 0.5375 0.4818 -0.1683 0.114 Uiso 0.727(17) 1 calc R U P A 1
H27B H 0.5567 0.3456 -0.1717 0.114 Uiso 0.727(17) 1 calc R U P A 1
C28B C 0.5702(6) 0.408(3) -0.1004(10) 0.103(7) Uani 0.727(17) 1 d D U P A 1
H28A H 0.5947 0.4549 -0.0997 0.124 Uiso 0.727(17) 1 calc R U P A 1
H28B H 0.5787 0.3216 -0.0877 0.124 Uiso 0.727(17) 1 calc R U P A 1
C27C C 0.529(2) 0.223(6) -0.166(2) 0.14(2) Uani 0.273(17) 1 d D U P A 2
H27C H 0.5108 0.1522 -0.1816 0.165 Uiso 0.273(17) 1 calc R U P A 2
H27D H 0.5436 0.2510 -0.1876 0.165 Uiso 0.273(17) 1 calc R U P A 2
C28C C 0.5573(19) 0.185(6) -0.117(3) 0.135(18) Uani 0.273(17) 1 d D U P A 2
H28C H 0.5768 0.1252 -0.1220 0.162 Uiso 0.273(17) 1 calc R U P A 2
H28D H 0.5417 0.1374 -0.0999 0.162 Uiso 0.273(17) 1 calc R U P A 2
P1 P 0.35344(8) 0.3338(2) 0.18223(9) 0.0333(6) Uani 1 1 d . . . . .
F1 F 0.32149(19) 0.3750(5) 0.1304(2) 0.0375(13) Uani 1 1 d . . . . .
F2 F 0.3324(2) 0.1963(5) 0.1754(2) 0.0451(15) Uani 1 1 d . . . . .
F3 F 0.3849(2) 0.2914(7) 0.2337(2) 0.0458(15) Uani 1 1 d . . . . .
F4 F 0.37409(18) 0.4717(6) 0.1880(2) 0.0389(13) Uani 1 1 d . . . . .
F5 F 0.32369(19) 0.3852(6) 0.2092(2) 0.0411(14) Uani 1 1 d . . . . .
F6 F 0.3832(2) 0.2829(7) 0.1548(2) 0.0456(15) Uani 1 1 d . . . . .
P2 P 0.34670(8) 0.1659(2) -0.26929(9) 0.0351(6) Uani 1 1 d . . . . .
F7 F 0.3166(2) 0.1210(6) -0.3209(2) 0.0454(15) Uani 1 1 d . . . . .
F8 F 0.3681(2) 0.0289(6) -0.2611(2) 0.0484(16) Uani 1 1 d . . . . .
F9 F 0.3775(2) 0.2120(6) -0.2178(2) 0.0447(15) Uani 1 1 d . . . . .
F10 F 0.3254(2) 0.3018(6) -0.2767(2) 0.0429(14) Uani 1 1 d . . . . .
F11 F 0.3166(2) 0.1159(6) -0.2425(2) 0.0429(15) Uani 1 1 d . . . . .
F12 F 0.3770(2) 0.2170(6) -0.2956(2) 0.0457(15) Uani 1 1 d . . . . .
P3 P 0.50429(10) 0.6525(3) 0.16360(12) 0.0470(7) Uani 1 1 d . . . . .
F13 F 0.4700(3) 0.7290(8) 0.1752(3) 0.069(2) Uani 1 1 d . . . . .
F14 F 0.4743(3) 0.5360(7) 0.1507(3) 0.076(3) Uani 1 1 d . . . . .
F15 F 0.5373(3) 0.5757(12) 0.1515(4) 0.098(4) Uani 1 1 d . . . . .
F16 F 0.5320(3) 0.7743(10) 0.1790(4) 0.100(4) Uani 1 1 d . . . . .
F17 F 0.5222(3) 0.6027(7) 0.2187(3) 0.063(2) Uani 1 1 d . . . . .
F18 F 0.4859(3) 0.7017(9) 0.1093(3) 0.072(2) Uani 1 1 d . . . . .
P4 P 0.19254(10) 0.4965(3) -0.24159(11) 0.0465(7) Uani 1 1 d . . . . .
F19 F 0.1744(2) 0.6087(8) -0.2799(3) 0.0609(19) Uani 1 1 d . . . . .
F20 F 0.1850(3) 0.4033(8) -0.2856(3) 0.078(3) Uani 1 1 d . . . . .
F21 F 0.2114(3) 0.3872(9) -0.2030(3) 0.082(3) Uani 1 1 d . . . . .
F22 F 0.2007(3) 0.5937(9) -0.1968(3) 0.068(2) Uani 1 1 d . . . . .
F23 F 0.1489(2) 0.4689(11) -0.2397(3) 0.080(3) Uani 1 1 d . . . . .
F24 F 0.2364(2) 0.5322(8) -0.2437(3) 0.0569(18) Uani 1 1 d . . . . .
P5 P 0.19166(10) -0.0648(3) 0.02412(12) 0.0504(7) Uani 1 1 d D . . . .
F25 F 0.1504(4) -0.026(3) -0.0124(8) 0.107(6) Uani 0.729(17) 1 d D U P B 1
F26 F 0.2085(5) -0.1470(13) -0.0104(5) 0.088(4) Uani 0.729(17) 1 d D U P B 1
F27 F 0.2321(3) -0.1060(10) 0.0625(5) 0.104(4) Uani 1 1 d D . . . .
F28 F 0.1778(6) 0.0119(13) 0.0620(6) 0.083(5) Uani 0.729(17) 1 d D U P B 1
F29 F 0.1718(3) -0.1911(10) 0.0350(6) 0.069(4) Uani 0.729(17) 1 d D U P B 1
F30 F 0.2132(6) 0.0557(15) 0.0136(9) 0.104(6) Uani 0.729(17) 1 d D U P B 1
P6 P 0.52049(13) -0.1525(5) -0.10974(17) 0.0768(12) Uani 1 1 d D . . . .
F31 F 0.4773(5) -0.090(2) -0.1422(7) 0.076(5) Uani 0.535(19) 1 d D U P C 1
F32 F 0.5360(6) -0.098(2) -0.1524(7) 0.079(6) Uani 0.535(19) 1 d D U P C 1
F33 F 0.5600(6) -0.222(3) -0.0826(9) 0.118(10) Uani 0.535(19) 1 d D U P C 1
F34 F 0.4980(6) -0.214(2) -0.0767(6) 0.081(6) Uani 0.535(19) 1 d D U P C 1
F35 F 0.5079(8) -0.2768(18) -0.1456(7) 0.097(8) Uani 0.535(19) 1 d D U P C 1
F36 F 0.5306(11) -0.023(3) -0.0827(12) 0.151(13) Uani 0.535(19) 1 d D U P C 1
F31A F 0.5214(9) -0.014(3) -0.1319(15) 0.148(15) Uani 0.465(19) 1 d D U P C 2
F32A F 0.5659(6) -0.124(3) -0.0713(7) 0.086(7) Uani 0.465(19) 1 d D U P C 2
F33A F 0.5251(9) -0.284(2) -0.0793(10) 0.111(10) Uani 0.465(19) 1 d D U P C 2
F34A F 0.4769(6) -0.188(3) -0.1414(9) 0.100(8) Uani 0.465(19) 1 d D U P C 2
F35A F 0.5397(6) -0.218(3) -0.1432(8) 0.103(10) Uani 0.465(19) 1 d D U P C 2
F36A F 0.5071(9) -0.078(3) -0.0686(13) 0.135(13) Uani 0.465(19) 1 d D U P C 2
O1S O 0.5623(6) 0.5357(13) 0.0519(7) 0.124(6) Uani 1 1 d . . . . .
O2S O 0.6055(4) 0.6519(12) 0.1038(5) 0.081(3) Uani 1 1 d . . . . .
N1S N 0.5748(5) 0.6398(14) 0.0682(5) 0.077(4) Uani 1 1 d . . . . .
C1S C 0.5510(5) 0.7423(17) 0.0422(7) 0.078(5) Uani 1 1 d . . . . .
H1SA H 0.5406 0.7222 0.0072 0.117 Uiso 1 1 calc R U . . .
H1SB H 0.5674 0.8195 0.0474 0.117 Uiso 1 1 calc R U . . .
H1SC H 0.5286 0.7561 0.0541 0.117 Uiso 1 1 calc R U . . .
O3S O 0.1651(6) -0.016(2) -0.1996(9) 0.117(7) Uani 0.78(3) 1 d D U P D 1
O4S O 0.1180(8) -0.056(3) -0.1876(10) 0.157(8) Uani 0.78(3) 1 d D U P D 1
N2S N 0.1393(5) -0.084(2) -0.2121(8) 0.102(5) Uani 0.78(3) 1 d D U P D 1
C2S C 0.1225(7) -0.161(3) -0.2595(10) 0.092(7) Uani 0.78(3) 1 d D U P D 1
H2SA H 0.0991 -0.1176 -0.2821 0.138 Uiso 0.78(3) 1 calc R U P D 1
H2SB H 0.1144 -0.2459 -0.2519 0.138 Uiso 0.78(3) 1 calc R U P D 1
H2SC H 0.1432 -0.1704 -0.2747 0.138 Uiso 0.78(3) 1 calc R U P D 1
O3T O 0.1010(19) -0.024(8) -0.229(3) 0.134(12) Uani 0.22(3) 1 d D U P D 2
O4T O 0.152(2) -0.049(9) -0.183(2) 0.120(12) Uani 0.22(3) 1 d D U P D 2
N2T N 0.1319(16) -0.078(7) -0.222(2) 0.114(8) Uani 0.22(3) 1 d D U P D 2
C2T C 0.140(3) -0.171(11) -0.258(4) 0.106(13) Uani 0.22(3) 1 d D U P D 2
H2TA H 0.1145 -0.1974 -0.2824 0.160 Uiso 0.22(3) 1 calc R U P D 2
H2TB H 0.1540 -0.2462 -0.2402 0.160 Uiso 0.22(3) 1 calc R U P D 2
H2TC H 0.1567 -0.1299 -0.2744 0.160 Uiso 0.22(3) 1 calc R U P D 2
F30A F 0.2049(12) -0.036(4) -0.0216(13) 0.091(8) Uani 0.271(17) 1 d D U P B 2
F28A F 0.2111(17) 0.071(3) 0.0396(19) 0.101(11) Uani 0.271(17) 1 d D U P B 2
F29A F 0.1788(16) -0.051(6) 0.0697(14) 0.091(11) Uani 0.271(17) 1 d D U P B 2
F26A F 0.1653(14) -0.177(4) -0.005(2) 0.110(10) Uani 0.271(17) 1 d D U P B 2
F25A F 0.1609(14) 0.009(6) -0.018(2) 0.103(13) Uani 0.271(17) 1 d D U P B 2

loop_
_atom_site_aniso_label
_atom_site_aniso_U_11
_atom_site_aniso_U_22
_atom_site_aniso_U_33
_atom_site_aniso_U_23
_atom_site_aniso_U_13
_atom_site_aniso_U_12
O1 0.055(5) 0.047(5) 0.048(5) -0.007(4) 0.014(4) -0.004(4)
O2 0.091(7) 0.060(5) 0.041(5) -0.007(4) 0.025(5) -0.017(5)
O3 0.053(5) 0.043(4) 0.056(5) 0.005(4) 0.027(4) 0.008(4)
O4 0.069(7) 0.083(8) 0.070(7) -0.021(6) 0.009(5) 0.020(6)
N1 0.051(6) 0.040(5) 0.024(4) 0.002(4) 0.019(4) 0.000(4)
N2 0.039(5) 0.035(4) 0.028(4) 0.001(4) 0.012(4) 0.003(4)
C1 0.040(6) 0.028(5) 0.036(6) 0.001(4) 0.013(5) 0.002(4)
C2 0.041(6) 0.024(5) 0.028(5) 0.000(4) 0.015(4) 0.001(4)
C3 0.030(5) 0.039(5) 0.031(5) 0.004(4) 0.013(4) 0.002(4)
C4 0.043(6) 0.027(5) 0.030(5) -0.005(4) 0.022(4) 0.001(4)
C5 0.042(5) 0.014(4) 0.029(5) 0.008(4) 0.017(4) 0.007(4)
C6 0.042(6) 0.023(4) 0.029(5) 0.006(4) 0.017(4) 0.005(4)
C7 0.036(5) 0.027(5) 0.029(5) 0.003(4) 0.016(4) 0.002(4)
C8 0.032(5) 0.028(5) 0.033(5) 0.003(4) 0.016(4) 0.000(4)
C9 0.043(6) 0.039(6) 0.025(5) -0.002(4) 0.017(4) 0.002(4)
C10 0.054(6) 0.016(4) 0.032(5) 0.002(4) 0.025(5) 0.000(4)
C11 0.042(6) 0.016(4) 0.025(5) 0.008(3) 0.016(4) 0.005(4)
C12 0.052(7) 0.038(5) 0.028(5) 0.004(4) 0.025(5) 0.003(5)
C13 0.031(5) 0.027(5) 0.024(5) 0.003(4) 0.014(4) 0.002(4)
C14 0.036(5) 0.031(5) 0.033(5) -0.004(4) 0.015(4) 0.002(4)
C15 0.041(6) 0.038(5) 0.030(5) 0.000(4) 0.018(4) 0.000(4)
C16 0.041(6) 0.025(5) 0.029(5) -0.002(4) 0.011(4) 0.001(4)
C17 0.041(6) 0.036(5) 0.026(5) -0.001(4) 0.016(4) -0.006(4)
C18 0.034(5) 0.027(5) 0.036(5) -0.002(4) 0.010(4) -0.005(4)
C19 0.039(5) 0.020(4) 0.034(5) 0.006(4) 0.016(4) -0.002(4)
C20 0.032(5) 0.039(5) 0.037(6) 0.004(4) 0.017(4) 0.000(4)
C21 0.040(6) 0.023(4) 0.043(6) -0.008(4) 0.022(5) 0.002(4)
C22 0.040(5) 0.017(4) 0.036(5) 0.000(4) 0.022(4) 0.003(4)
C23 0.038(5) 0.015(4) 0.025(5) 0.004(3) 0.011(4) -0.003(4)
C24 0.042(5) 0.014(4) 0.024(5) 0.002(3) 0.012(4) 0.002(4)
C25 0.057(7) 0.064(8) 0.031(6) 0.003(5) 0.021(5) -0.009(6)
C26 0.051(7) 0.067(8) 0.040(6) -0.017(6) 0.020(5) 0.007(6)
C27 0.075(9) 0.059(8) 0.048(8) -0.009(6) 0.017(7) -0.009(7)
C28 0.100(12) 0.100(12) 0.031(7) -0.008(7) 0.025(7) -0.040(10)
C29 0.032(5) 0.039(5) 0.034(5) -0.007(4) 0.007(4) -0.003(4)
C30 0.040(6) 0.040(5) 0.037(6) 0.005(5) 0.013(5) 0.006(5)
C31 0.082(10) 0.040(6) 0.049(7) -0.005(6) 0.015(7) 0.004(6)
C32 0.094(12) 0.072(9) 0.049(8) 0.000(7) 0.010(8) 0.011(9)
O1A 0.054(5) 0.053(5) 0.039(4) 0.009(4) 0.019(4) 0.001(4)
O2A 0.046(5) 0.063(5) 0.053(5) -0.004(4) 0.017(4) 0.006(4)
O3A 0.063(6) 0.069(6) 0.062(6) 0.004(5) 0.016(5) 0.006(5)
O4A 0.102(12) 0.19(2) 0.172(19) -0.088(17) 0.056(12) -0.008(13)
N1A 0.047(6) 0.053(6) 0.049(6) 0.001(5) 0.010(5) 0.012(5)
N2A 0.050(5) 0.036(5) 0.041(5) 0.002(4) 0.014(4) -0.006(4)
C1A 0.046(7) 0.051(7) 0.046(7) -0.002(5) 0.015(6) 0.007(5)
C2A 0.052(7) 0.036(6) 0.043(6) -0.001(5) 0.015(5) 0.001(5)
C3A 0.050(7) 0.059(7) 0.039(6) -0.007(5) 0.020(5) 0.008(5)
C4A 0.054(7) 0.039(6) 0.036(6) 0.002(5) 0.019(5) 0.009(5)
C5A 0.048(6) 0.025(5) 0.023(5) 0.007(4) 0.007(4) 0.007(4)
C6A 0.052(7) 0.016(4) 0.035(6) 0.007(4) 0.011(5) 0.001(4)
C7A 0.048(6) 0.017(4) 0.030(5) 0.005(4) 0.010(4) 0.004(4)
C8A 0.047(6) 0.023(4) 0.037(6) -0.004(4) 0.016(5) 0.002(4)
C9A 0.054(7) 0.034(5) 0.032(6) 0.003(4) 0.011(5) 0.008(5)
C10A 0.053(7) 0.024(5) 0.034(6) 0.003(4) 0.007(5) 0.005(4)
C11A 0.048(6) 0.020(4) 0.032(5) 0.000(4) 0.009(4) 0.007(4)
C12A 0.054(7) 0.039(6) 0.039(6) 0.005(5) 0.009(5) 0.009(5)
C13A 0.056(7) 0.019(4) 0.028(5) 0.005(4) 0.018(5) -0.004(4)
C14A 0.049(6) 0.027(5) 0.022(5) 0.003(4) 0.014(4) 0.003(4)
C15A 0.057(7) 0.034(5) 0.031(6) 0.003(4) 0.018(5) 0.009(5)
C16A 0.042(6) 0.037(5) 0.025(5) 0.005(4) 0.006(4) -0.001(4)
C17A 0.042(6) 0.037(6) 0.037(6) 0.005(5) 0.009(5) 0.002(5)
C18A 0.049(6) 0.038(6) 0.035(6) 0.002(4) 0.021(5) -0.004(5)
C19A 0.046(6) 0.024(5) 0.031(6) 0.000(4) 0.012(5) -0.004(4)
C20A 0.061(7) 0.030(5) 0.034(6) 0.000(4) 0.023(5) 0.008(5)
C21A 0.049(7) 0.035(5) 0.026(5) 0.002(4) 0.009(5) -0.001(5)
C22A 0.051(6) 0.022(4) 0.027(5) 0.007(4) 0.018(5) 0.002(4)
C23A 0.049(6) 0.017(4) 0.023(5) 0.000(3) 0.014(4) 0.001(4)
C24A 0.045(6) 0.024(5) 0.037(6) 0.003(4) 0.017(5) 0.005(4)
C25A 0.044(7) 0.064(8) 0.054(8) -0.006(6) 0.013(6) 0.005(6)
C26A 0.043(6) 0.058(7) 0.055(7) 0.018(6) 0.019(6) 0.005(5)
C27A 0.042(7) 0.082(9) 0.037(6) 0.000(6) 0.009(5) 0.001(6)
C28A 0.049(7) 0.079(9) 0.039(7) 0.003(6) 0.017(5) 0.006(6)
C29A 0.052(7) 0.047(6) 0.051(7) 0.000(5) 0.019(6) -0.012(5)
C30A 0.043(7) 0.077(9) 0.049(7) 0.005(7) 0.007(6) -0.002(6)
C31A 0.066(10) 0.083(11) 0.087(12) -0.003(9) 0.028(9) 0.015(8)
C32A 0.16(2) 0.069(13) 0.15(2) 0.018(14) 0.07(2) 0.042(14)
O1B 0.073(7) 0.091(8) 0.089(9) 0.012(7) 0.034(7) 0.014(6)
O3B 0.057(5) 0.058(5) 0.040(4) 0.010(4) 0.022(4) 0.011(4)
O4B 0.061(6) 0.089(7) 0.055(6) -0.002(5) 0.028(5) 0.014(5)
O2B 0.073(11) 0.094(13) 0.116(14) 0.007(10) -0.004(9) 0.003(9)
O2C 0.07(2) 0.18(3) 0.12(3) 0.07(2) 0.04(2) 0.03(2)
N1B 0.040(5) 0.078(7) 0.022(4) 0.003(4) 0.016(4) 0.010(5)
N2B 0.050(6) 0.045(5) 0.029(5) 0.001(4) 0.018(4) 0.010(4)
C1B 0.035(6) 0.090(10) 0.029(6) 0.005(6) 0.015(5) 0.009(6)
C2B 0.038(5) 0.033(5) 0.030(5) 0.001(4) 0.015(4) -0.004(4)
C3B 0.031(5) 0.044(6) 0.040(6) 0.005(5) 0.011(4) -0.001(4)
C4B 0.041(6) 0.031(5) 0.028(5) 0.002(4) 0.009(4) -0.004(4)
C5B 0.043(6) 0.018(4) 0.025(5) 0.004(4) 0.012(4) -0.001(4)
C6B 0.035(5) 0.023(4) 0.026(5) 0.007(4) 0.011(4) -0.004(4)
C7B 0.044(6) 0.016(4) 0.028(5) 0.005(4) 0.012(4) 0.002(4)
C8B 0.036(5) 0.032(5) 0.020(4) 0.002(4) 0.009(4) 0.001(4)
C9B 0.044(6) 0.034(5) 0.019(5) -0.001(4) 0.009(4) -0.004(4)
C10B 0.044(5) 0.023(4) 0.016(4) 0.002(3) 0.007(4) -0.004(4)
C11B 0.037(5) 0.015(4) 0.024(5) 0.002(3) 0.010(4) -0.002(3)
C12B 0.043(6) 0.042(6) 0.025(5) 0.001(4) 0.018(5) -0.001(5)
C13B 0.044(6) 0.019(4) 0.030(5) -0.002(4) 0.017(4) -0.001(4)
C14B 0.034(5) 0.028(5) 0.028(5) 0.000(4) 0.001(4) 0.000(4)
C15B 0.060(7) 0.020(4) 0.027(5) 0.002(4) 0.017(5) -0.001(4)
C16B 0.047(6) 0.022(4) 0.025(5) -0.003(4) 0.013(4) 0.002(4)
C17B 0.041(6) 0.042(6) 0.031(5) 0.005(5) 0.015(4) 0.009(5)
C18B 0.040(6) 0.043(6) 0.037(6) 0.005(5) 0.016(5) 0.004(4)
C19B 0.045(6) 0.039(5) 0.027(5) 0.001(4) 0.016(4) 0.004(5)
C20B 0.037(6) 0.035(5) 0.033(5) -0.002(4) 0.013(4) -0.001(4)
C21B 0.038(6) 0.032(5) 0.031(5) -0.007(4) 0.007(4) -0.006(4)
C22B 0.037(5) 0.028(4) 0.024(5) 0.000(4) 0.011(4) 0.004(4)
C23B 0.035(5) 0.015(4) 0.036(5) 0.003(4) 0.013(4) 0.001(3)
C24B 0.036(5) 0.022(4) 0.031(5) 0.004(4) 0.012(4) 0.000(4)
C25B 0.034(7) 0.146(16) 0.036(7) -0.002(8) 0.013(5) -0.008(8)
C26B 0.101(12) 0.068(9) 0.087(12) -0.016(8) 0.072(11) 0.005(8)
C29B 0.049(7) 0.070(8) 0.040(6) -0.008(6) 0.027(5) 0.010(6)
C30B 0.048(7) 0.071(8) 0.040(6) 0.011(6) 0.020(5) 0.014(6)
C31B 0.062(8) 0.053(7) 0.076(10) 0.026(7) 0.044(8) 0.017(6)
C32B 0.059(8) 0.038(6) 0.084(10) -0.005(6) 0.038(7) -0.003(5)
C27B 0.047(10) 0.143(19) 0.099(13) 0.044(13) 0.031(9) 0.021(11)
C28B 0.039(9) 0.145(17) 0.117(14) 0.045(12) 0.015(9) 0.022(10)
C27C 0.12(4) 0.20(4) 0.11(3) 0.07(3) 0.05(3) 0.01(3)
C28C 0.11(3) 0.19(4) 0.11(3) 0.07(3) 0.05(3) 0.01(3)
P1 0.0448(15) 0.0354(13) 0.0241(12) 0.0042(10) 0.0172(11) 0.0061(11)
F1 0.053(4) 0.034(3) 0.029(3) 0.006(2) 0.019(3) 0.004(3)
F2 0.073(4) 0.030(3) 0.039(3) 0.006(3) 0.028(3) 0.006(3)
F3 0.059(4) 0.057(4) 0.021(3) 0.009(3) 0.014(3) 0.016(3)
F4 0.043(3) 0.046(3) 0.029(3) 0.003(3) 0.014(3) -0.004(3)
F5 0.051(4) 0.044(3) 0.036(3) -0.001(3) 0.025(3) 0.005(3)
F6 0.052(4) 0.061(4) 0.031(3) 0.005(3) 0.023(3) 0.016(3)
P2 0.0511(16) 0.0331(12) 0.0243(13) 0.0002(10) 0.0171(12) -0.0040(11)
F7 0.068(4) 0.049(4) 0.025(3) -0.007(3) 0.022(3) -0.015(3)
F8 0.076(5) 0.034(3) 0.042(4) 0.001(3) 0.029(3) 0.005(3)
F9 0.058(4) 0.045(3) 0.027(3) -0.002(3) 0.009(3) -0.004(3)
F10 0.061(4) 0.034(3) 0.037(3) 0.001(3) 0.021(3) 0.005(3)
F11 0.057(4) 0.051(4) 0.027(3) -0.002(3) 0.023(3) -0.009(3)
F12 0.060(4) 0.049(4) 0.037(3) 0.008(3) 0.027(3) -0.006(3)
P3 0.0474(17) 0.0469(16) 0.0414(17) 0.0026(13) 0.0081(13) 0.0046(13)
F13 0.085(6) 0.050(4) 0.078(6) 0.007(4) 0.035(5) 0.019(4)
F14 0.082(6) 0.049(4) 0.072(5) -0.003(4) -0.005(5) -0.001(4)
F15 0.090(7) 0.134(9) 0.078(7) 0.033(6) 0.039(5) 0.053(7)
F16 0.071(6) 0.082(6) 0.112(9) 0.032(6) -0.014(6) -0.026(5)
F17 0.077(5) 0.057(4) 0.045(4) 0.007(3) 0.007(4) 0.008(4)
F18 0.073(5) 0.084(6) 0.054(5) 0.020(4) 0.015(4) 0.019(4)
P4 0.0486(16) 0.0494(15) 0.0347(14) 0.0072(13) 0.0055(12) -0.0081(13)
F19 0.056(4) 0.073(5) 0.051(4) 0.027(4) 0.013(3) 0.002(4)
F20 0.104(7) 0.059(5) 0.060(5) -0.016(4) 0.013(5) -0.020(5)
F21 0.077(6) 0.078(6) 0.072(6) 0.044(5) 0.002(4) -0.011(5)
F22 0.078(5) 0.083(5) 0.046(4) -0.005(4) 0.024(4) -0.016(4)
F23 0.048(4) 0.128(8) 0.054(5) 0.026(5) 0.007(4) -0.028(5)
F24 0.052(4) 0.073(5) 0.043(4) 0.010(4) 0.012(3) -0.002(3)
P5 0.0481(17) 0.0595(18) 0.0519(18) 0.0088(15) 0.0278(14) 0.0002(15)
F25 0.064(9) 0.161(18) 0.084(11) 0.049(10) 0.011(8) -0.009(9)
F26 0.122(10) 0.082(9) 0.099(9) 0.017(7) 0.087(8) 0.008(7)
F27 0.052(5) 0.088(7) 0.159(11) 0.047(7) 0.017(6) 0.008(5)
F28 0.145(12) 0.044(7) 0.078(9) 0.023(6) 0.061(8) 0.031(8)
F29 0.055(6) 0.056(6) 0.107(10) -0.003(6) 0.040(7) -0.019(5)
F30 0.140(12) 0.067(9) 0.140(16) 0.032(10) 0.095(12) 0.007(8)
P6 0.071(3) 0.101(3) 0.079(3) -0.005(2) 0.054(2) -0.013(2)
F31 0.062(10) 0.100(15) 0.074(11) 0.018(11) 0.031(8) 0.001(10)
F32 0.079(12) 0.085(13) 0.100(14) -0.022(11) 0.063(11) -0.034(10)
F33 0.064(13) 0.19(3) 0.101(17) -0.022(18) 0.034(12) 0.033(16)
F34 0.069(11) 0.133(18) 0.055(10) 0.013(10) 0.039(8) -0.005(11)
F35 0.15(2) 0.091(13) 0.065(12) -0.008(9) 0.059(13) -0.014(13)
F36 0.16(3) 0.20(3) 0.11(2) -0.09(2) 0.071(19) -0.04(2)
F31A 0.090(19) 0.21(4) 0.16(3) 0.08(3) 0.06(2) 0.03(2)
F32A 0.080(15) 0.12(2) 0.062(13) -0.030(13) 0.031(10) -0.027(14)
F33A 0.13(2) 0.11(2) 0.101(18) 0.001(15) 0.049(17) -0.056(18)
F34A 0.115(19) 0.11(2) 0.107(19) -0.011(16) 0.074(16) -0.015(16)
F35A 0.067(14) 0.19(3) 0.064(13) -0.046(16) 0.031(11) -0.010(16)
F36A 0.11(2) 0.13(2) 0.20(3) -0.07(2) 0.10(2) -0.011(18)
O1S 0.161(15) 0.060(8) 0.157(16) -0.023(9) 0.062(12) -0.016(8)
O2S 0.081(8) 0.090(8) 0.076(8) 0.003(6) 0.031(7) -0.013(6)
N1S 0.099(11) 0.082(10) 0.062(8) 0.009(7) 0.042(8) 0.003(8)
C1S 0.069(10) 0.068(9) 0.085(12) 0.013(8) 0.010(9) -0.011(8)
O3S 0.106(13) 0.112(13) 0.109(14) -0.046(11) 0.008(10) -0.020(9)
O4S 0.131(15) 0.210(18) 0.131(16) -0.054(14) 0.045(11) -0.009(14)
N2S 0.046(9) 0.131(12) 0.105(12) -0.034(10) -0.007(8) 0.009(7)
C2S 0.046(11) 0.106(15) 0.108(14) -0.033(11) 0.004(11) 0.007(11)
O3T 0.093(18) 0.16(2) 0.13(2) -0.03(2) 0.008(18) 0.025(18)
O4T 0.071(19) 0.15(2) 0.124(18) -0.052(17) 0.009(16) 0.000(19)
N2T 0.073(13) 0.140(15) 0.113(14) -0.036(13) 0.009(12) 0.001(12)
C2T 0.06(2) 0.12(2) 0.11(2) -0.035(18) 0.00(2) 0.00(2)
F30A 0.096(16) 0.099(19) 0.116(18) 0.032(16) 0.087(14) 0.000(15)
F28A 0.15(2) 0.065(18) 0.10(2) 0.021(19) 0.05(2) 0.012(17)
F29A 0.12(2) 0.11(3) 0.07(2) 0.00(2) 0.061(18) 0.01(3)
F26A 0.113(18) 0.101(18) 0.111(19) -0.007(18) 0.031(18) -0.020(17)
F25A 0.11(2) 0.12(2) 0.08(2) 0.060(18) 0.03(2) 0.00(2)

loop_
_atom_type_symbol
_atom_type_description
_atom_type_scat_dispersion_real
_atom_type_scat_dispersion_imag
_atom_type_scat_source
C C 0.0181 0.0091 'International Tables Vol C Tables 4.2.6.8 and 6.1.1.4'
H H 0.0000 0.0000 'International Tables Vol C Tables 4.2.6.8 and 6.1.1.4'
F F 0.0727 0.0534 'International Tables Vol C Tables 4.2.6.8 and 6.1.1.4'
N N 0.0311 0.0180 'International Tables Vol C Tables 4.2.6.8 and 6.1.1.4'
O O 0.0492 0.0322 'International Tables Vol C Tables 4.2.6.8 and 6.1.1.4'
P P 0.2955 0.4335 'International Tables Vol C Tables 4.2.6.8 and 6.1.1.4'

loop_
_geom_angle_atom_site_label_1
_geom_angle_atom_site_label_2
_geom_angle_atom_site_label_3
_geom_angle
C26 O1 C27 110.5(10)
C28 O2 H2 109.5
C30 O3 C31 114.6(9)
C32 O4 H4 109.5
C1 N1 C25 118.7(10)
C12 N1 C1 122.1(9)
C12 N1 C25 119.2(9)
C17 N2 C18 120.3(9)
C17 N2 C29 121.4(8)
C18 N2 C29 118.2(8)
N1 C1 H1 120.3
N1 C1 C2 119.4(10)
C2 C1 H1 120.3
C1 C2 C3 120.3(9)
C1 C2 C11 119.8(9)
C11 C2 C3 119.9(9)
C2 C3 H3 120.7
C4 C3 C2 118.6(9)
C4 C3 H3 120.7
C3 C4 H4A 118.3
C3 C4 C5 123.3(9)
C5 C4 H4A 118.3
C4 C5 C6 118.5(9)
C13 C5 C4 123.6(8)
C13 C5 C6 117.9(9)
C5 C6 C7 122.1(9)
C5 C6 C11 119.2(9)
C7 C6 C11 118.7(9)
C6 C7 C8 118.4(9)
C22 C7 C6 120.1(9)
C22 C7 C8 121.5(9)
C7 C8 H8 118.7
C9 C8 C7 122.6(9)
C9 C8 H8 118.7
C8 C9 H9 119.8
C8 C9 C10 120.4(9)
C10 C9 H9 119.8
C9 C10 C11 119.7(9)
C12 C10 C9 123.3(9)
C12 C10 C11 117.0(10)
C2 C11 C6 120.4(9)
C2 C11 C10 119.4(9)
C10 C11 C6 120.2(9)
N1 C12 C10 122.3(10)
N1 C12 H12 118.8
C10 C12 H12 118.8
C5 C13 C14 121.4(9)
C23 C13 C5 120.3(8)
C23 C13 C14 118.3(8)
C13 C14 H14 119.5
C15 C14 C13 121.0(9)
C15 C14 H14 119.5
C14 C15 H15 119.4
C14 C15 C16 121.2(10)
C16 C15 H15 119.4
C17 C16 C15 122.1(10)
C17 C16 C24 118.9(9)
C24 C16 C15 119.1(9)
N2 C17 C16 121.6(9)
N2 C17 H17 119.2
C16 C17 H17 119.2
N2 C18 H18 119.4
C19 C18 N2 121.2(9)
C19 C18 H18 119.4
C18 C19 C20 121.9(9)
C18 C19 C24 119.6(9)
C24 C19 C20 118.5(9)
C19 C20 H20 119.8
C21 C20 C19 120.4(9)
C21 C20 H20 119.8
C20 C21 H21 118.4
C20 C21 C22 123.1(9)
C22 C21 H21 118.4
C7 C22 C21 123.7(9)
C7 C22 C23 117.7(9)
C21 C22 C23 118.5(9)
C13 C23 C22 121.8(9)
C13 C23 C24 119.8(8)
C24 C23 C22 118.4(9)
C16 C24 C19 118.4(9)
C16 C24 C23 120.6(9)
C23 C24 C19 121.1(8)
N1 C25 H25C 109.1
N1 C25 H25D 109.1
N1 C25 C26 112.3(10)
H25C C25 H25D 107.9
C26 C25 H25C 109.1
C26 C25 H25D 109.1
O1 C26 C25 107.1(9)
O1 C26 H26C 110.3
O1 C26 H26D 110.3
C25 C26 H26C 110.3
C25 C26 H26D 110.3
H26C C26 H26D 108.6
O1 C27 H27E 109.8
O1 C27 H27F 109.8
O1 C27 C28 109.5(12)
H27E C27 H27F 108.2
C28 C27 H27E 109.8
C28 C27 H27F 109.8
O2 C28 C27 109.3(13)
O2 C28 H28E 109.8
O2 C28 H28F 109.8
C27 C28 H28E 109.8
C27 C28 H28F 109.8
H28E C28 H28F 108.3
N2 C29 H29C 109.5
N2 C29 H29D 109.5
N2 C29 C30 110.7(9)
H29C C29 H29D 108.1
C30 C29 H29C 109.5
C30 C29 H29D 109.5
O3 C30 C29 106.8(9)
O3 C30 H30C 110.4
O3 C30 H30D 110.4
C29 C30 H30C 110.4
C29 C30 H30D 110.4
H30C C30 H30D 108.6
O3 C31 H31C 109.3
O3 C31 H31D 109.3
O3 C31 C32 111.5(11)
H31C C31 H31D 108.0
C32 C31 H31C 109.3
C32 C31 H31D 109.3
O4 C32 C31 112.6(14)
O4 C32 H32C 109.1
O4 C32 H32D 109.1
C31 C32 H32C 109.1
C31 C32 H32D 109.1
H32C C32 H32D 107.8
C27A O1A C26A 112.5(10)
C28A O2A H2A 109.5
C30A O3A C31A 113.8(12)
C32A O4A H4AA 109.5
C1A N1A C25A 118.5(11)
C12A N1A C1A 120.3(11)
C12A N1A C25A 120.9(11)
C17A N2A C29A 118.8(10)
C18A N2A C17A 121.2(10)
C18A N2A C29A 120.0(10)
N1A C1A H1A 119.1
N1A C1A C2A 121.8(12)
C2A C1A H1A 119.1
C1A C2A C3A 122.3(12)
C1A C2A C11A 118.7(11)
C3A C2A C11A 119.0(11)
C2A C3A H3A 119.5
C4A C3A C2A 121.0(11)
C4A C3A H3A 119.5
C3A C4A H4AB 119.3
C3A C4A C5A 121.3(11)
C5A C4A H4AB 119.3
C6A C5A C4A 118.7(10)
C13A C5A C4A 120.7(10)
C13A C5A C6A 120.6(10)
C5A C6A C7A 121.6(10)
C11A C6A C5A 119.4(10)
C11A C6A C7A 119.0(10)
C6A C7A C8A 118.2(10)
C22A C7A C6A 118.5(9)
C22A C7A C8A 123.3(10)
C7A C8A H8A 118.5
C9A C8A C7A 123.1(10)
C9A C8A H8A 118.5
C8A C9A H9A 119.9
C8A C9A C10A 120.2(10)
C10A C9A H9A 119.9
C11A C10A C9A 117.8(10)
C12A C10A C9A 122.8(11)
C12A C10A C11A 119.4(11)
C6A C11A C2A 120.6(10)
C6A C11A C10A 121.7(10)
C10A C11A C2A 117.7(10)
N1A C12A C10A 122.1(11)
N1A C12A H12A 119.0
C10A C12A H12A 119.0
C5A C13A C14A 124.2(9)
C5A C13A C23A 119.0(9)
C14A C13A C23A 116.8(10)
C13A C14A H14A 117.9
C15A C14A C13A 124.1(10)
C15A C14A H14A 117.9
C14A C15A H15A 120.2
C14A C15A C16A 119.6(10)
C16A C15A H15A 120.2
C17A C16A C15A 122.7(10)
C17A C16A C24A 118.7(10)
C24A C16A C15A 118.6(10)
N2A C17A C16A 121.6(10)
N2A C17A H17A 119.2
C16A C17A H17A 119.2
N2A C18A H18A 119.0
N2A C18A C19A 121.9(10)
C19A C18A H18A 119.0
C18A C19A C20A 123.4(10)
C18A C19A C24A 118.5(10)
C20A C19A C24A 118.1(10)
C19A C20A H20A 119.2
C21A C20A C19A 121.5(10)
C21A C20A H20A 119.2
C20A C21A H21A 118.6
C20A C21A C22A 122.7(10)
C22A C21A H21A 118.6
C7A C22A C21A 123.1(10)
C7A C22A C23A 120.0(9)
C21A C22A C23A 116.9(9)
C22A C23A C13A 120.3(9)
C24A C23A C13A 119.8(9)
C24A C23A C22A 119.9(9)
C16A C24A C19A 118.1(10)
C23A C24A C16A 121.1(9)
C23A C24A C19A 120.9(10)
N1A C25A H25E 109.6
N1A C25A H25F 109.6
N1A C25A C26A 110.4(11)
H25E C25A H25F 108.1
C26A C25A H25E 109.6
C26A C25A H25F 109.6
O1A C26A C25A 111.6(11)
O1A C26A H26E 109.3
O1A C26A H26F 109.3
C25A C26A H26E 109.3
C25A C26A H26F 109.3
H26E C26A H26F 108.0
O1A C27A H27G 109.9
O1A C27A H27H 109.9
O1A C27A C28A 109.0(10)
H27G C27A H27H 108.3
C28A C27A H27G 109.9
C28A C27A H27H 109.9
O2A C28A C27A 112.6(12)
O2A C28A H28G 109.1
O2A C28A H28H 109.1
C27A C28A H28G 109.1
C27A C28A H28H 109.1
H28G C28A H28H 107.8
N2A C29A H29E 109.1
N2A C29A H29F 109.1
N2A C29A C30A 112.3(10)
H29E C29A H29F 107.9
C30A C29A H29E 109.1
C30A C29A H29F 109.1
O3A C30A C29A 110.2(11)
O3A C30A H30E 109.6
O3A C30A H30F 109.6
C29A C30A H30E 109.6
C29A C30A H30F 109.6
H30E C30A H30F 108.1
O3A C31A H31E 109.0
O3A C31A H31F 109.0
O3A C31A C32A 112.8(17)
H31E C31A H31F 107.8
C32A C31A H31E 109.0
C32A C31A H31F 109.0
O4A C32A H32E 109.4
O4A C32A H32F 109.4
C31A C32A O4A 111(2)
C31A C32A H32E 109.4
C31A C32A H32F 109.4
H32E C32A H32F 108.0
C26B O1B C27B 113.8(15)
C26B O1B C27C 100(2)
C30B O3B C31B 116.2(10)
C32B O4B H4B 109.5
C28B O2B H2B 109.5
C28C O2C H2C 109.5
C1B N1B C12B 120.6(9)
C1B N1B C25B 120.1(10)
C12B N1B C25B 119.3(9)
C17B N2B C29B 118.5(9)
C18B N2B C17B 122.3(9)
C18B N2B C29B 119.1(9)
N1B C1B H1B 119.1
N1B C1B C2B 121.8(10)
C2B C1B H1B 119.1
C1B C2B C3B 121.9(10)
C11B C2B C1B 118.2(10)
C11B C2B C3B 119.9(9)
C2B C3B H3B 120.1
C4B C3B C2B 119.9(10)
C4B C3B H3B 120.1
C3B C4B H4BA 119.0
C3B C4B C5B 121.9(10)
C5B C4B H4BA 119.0
C4B C5B C6B 118.8(9)
C4B C5B C13B 122.8(9)
C6B C5B C13B 118.3(9)
C7B C6B C5B 121.9(9)
C11B C6B C5B 118.9(9)
C11B C6B C7B 119.2(9)
C6B C7B C8B 119.1(9)
C6B C7B C22B 119.5(9)
C22B C7B C8B 121.4(9)
C7B C8B H8B 119.2
C9B C8B C7B 121.6(9)
C9B C8B H8B 119.2
C8B C9B H9B 119.8
C8B C9B C10B 120.5(9)
C10B C9B H9B 119.8
C11B C10B C9B 118.9(9)
C12B C10B C9B 121.8(9)
C12B C10B C11B 119.3(9)
C2B C11B C6B 120.6(9)
C2B C11B C10B 118.6(9)
C6B C11B C10B 120.8(9)
N1B C12B C10B 121.6(10)
N1B C12B H12B 119.2
C10B C12B H12B 119.2
C5B C13B C14B 121.5(9)
C23B C13B C5B 119.5(9)
C23B C13B C14B 119.0(9)
C13B C14B H14B 119.0
C15B C14B C13B 121.9(10)
C15B C14B H14B 119.0
C14B C15B H15B 120.2
C14B C15B C16B 119.5(10)
C16B C15B H15B 120.2
C17B C16B C15B 121.0(9)
C17B C16B C24B 118.7(9)
C24B C16B C15B 120.3(9)
N2B C17B C16B 120.4(10)
N2B C17B H17B 119.8
C16B C17B H17B 119.8
N2B C18B H18B 119.9
N2B C18B C19B 120.2(10)
C19B C18B H18B 119.9
C18B C19B C20B 120.1(10)
C24B C19B C18B 119.1(10)
C24B C19B C20B 120.7(9)
C19B C20B H20B 120.2
C21B C20B C19B 119.6(10)
C21B C20B H20B 120.2
C20B C21B H21B 119.4
C20B C21B C22B 121.2(9)
C22B C21B H21B 119.4
C7B C22B C21B 122.3(9)
C23B C22B C7B 118.5(9)
C23B C22B C21B 119.2(9)
C13B C23B C22B 122.2(9)
C13B C23B C24B 119.1(9)
C24B C23B C22B 118.6(9)
C16B C24B C23B 120.1(9)
C19B C24B C16B 119.3(9)
C19B C24B C23B 120.7(9)
N1B C25B H25A 109.5
N1B C25B H25B 109.5
N1B C25B C26B 110.9(12)
H25A C25B H25B 108.1
C26B C25B H25A 109.5
C26B C25B H25B 109.5
O1B C26B C25B 116.0(13)
O1B C26B H26A 108.3
O1B C26B H26B 108.3
C25B C26B H26A 108.3
C25B C26B H26B 108.3
H26A C26B H26B 107.4
N2B C29B H29A 109.6
N2B C29B H29B 109.6
H29A C29B H29B 108.1
C30B C29B N2B 110.5(10)
C30B C29B H29A 109.6
C30B C29B H29B 109.6
O3B C30B C29B 109.0(10)
O3B C30B H30A 109.9
O3B C30B H30B 109.9
C29B C30B H30A 109.9
C29B C30B H30B 109.9
H30A C30B H30B 108.3
O3B C31B H31A 109.6
O3B C31B H31B 109.6
O3B C31B C32B 110.1(10)
H31A C31B H31B 108.1
C32B C31B H31A 109.6
C32B C31B H31B 109.6
O4B C32B C31B 109.7(10)
O4B C32B H32A 109.7
O4B C32B H32B 109.7
C31B C32B H32A 109.7
C31B C32B H32B 109.7
H32A C32B H32B 108.2
O1B C27B H27A 109.8
O1B C27B H27B 109.8
O1B C27B C28B 109.2(19)
H27A C27B H27B 108.3
C28B C27B H27A 109.8
C28B C27B H27B 109.8
O2B C28B H28A 108.1
O2B C28B H28B 108.1
C27B C28B O2B 116.7(18)
C27B C28B H28A 108.1
C27B C28B H28B 108.1
H28A C28B H28B 107.3
O1B C27C H27C 110.9
O1B C27C H27D 110.9
H27C C27C H27D 108.9
C28C C27C O1B 104(3)
C28C C27C H27C 110.9
C28C C27C H27D 110.9
O2C C28C H28C 107.4
O2C C28C H28D 107.4
C27C C28C O2C 120(4)
C27C C28C H28C 107.4
C27C C28C H28D 107.4
H28C C28C H28D 106.9
F1 P1 F2 88.7(3)
F1 P1 F4 90.3(3)
F1 P1 F5 89.9(3)
F1 P1 F6 89.8(3)
F2 P1 F6 89.6(4)
F3 P1 F1 179.3(4)
F3 P1 F2 90.7(4)
F3 P1 F4 90.3(4)
F3 P1 F5 90.1(3)
F3 P1 F6 90.3(3)
F4 P1 F2 178.9(4)
F4 P1 F5 89.8(3)
F4 P1 F6 90.0(4)
F5 P1 F2 90.6(4)
F5 P1 F6 179.6(4)
F7 P2 F8 90.3(4)
F7 P2 F9 179.0(4)
F7 P2 F10 90.2(4)
F7 P2 F11 91.0(3)
F7 P2 F12 89.5(3)
F9 P2 F8 89.7(4)
F9 P2 F11 90.0(3)
F9 P2 F12 89.5(4)
F10 P2 F8 179.2(4)
F10 P2 F9 89.8(4)
F10 P2 F11 89.8(4)
F10 P2 F12 89.9(4)
F11 P2 F8 89.5(4)
F12 P2 F8 90.7(4)
F12 P2 F11 179.4(4)
F13 P3 F17 91.4(5)
F14 P3 F13 86.6(5)
F14 P3 F16 175.0(7)
F14 P3 F17 89.4(5)
F15 P3 F13 178.9(7)
F15 P3 F14 92.4(7)
F15 P3 F16 92.4(7)
F15 P3 F17 89.1(5)
F15 P3 F18 91.8(5)
F16 P3 F13 88.7(6)
F16 P3 F17 89.1(5)
F18 P3 F13 87.7(5)
F18 P3 F14 90.0(5)
F18 P3 F16 91.4(6)
F18 P3 F17 179.0(5)
F19 P4 F22 90.8(5)
F19 P4 F24 88.1(4)
F20 P4 F19 88.7(5)
F20 P4 F21 92.2(6)
F20 P4 F22 179.0(5)
F20 P4 F23 91.0(6)
F20 P4 F24 90.8(5)
F21 P4 F19 178.7(5)
F21 P4 F22 88.4(5)
F21 P4 F23 91.4(5)
F21 P4 F24 90.8(5)
F22 P4 F24 88.4(4)
F23 P4 F19 89.6(5)
F23 P4 F22 89.9(5)
F23 P4 F24 177.1(6)
F25 P5 F26 100.5(13)
F25 P5 F27 177.3(10)
F25 P5 F28 84.1(13)
F25 P5 F29 88.8(9)
F25 P5 F30 93.6(11)
F27 P5 F26 81.3(8)
F27 P5 F28 94.1(9)
F27 P5 F29 89.2(6)
F27 P5 F30 88.5(9)
F27 P5 F30A 101.1(16)
F27 P5 F28A 81(2)
F27 P5 F29A 83(2)
F27 P5 F26A 115(2)
F27 P5 F25A 160(2)
F28 P5 F26 175.3(9)
F28 P5 F29 91.4(8)
F29 P5 F26 87.6(7)
F30 P5 F26 90.2(9)
F30 P5 F28 90.6(10)
F30 P5 F29 177.0(9)
F28A P5 F30A 81(3)
F29A P5 F30A 164(3)
F29A P5 F28A 84(3)
F29A P5 F26A 104(3)
F26A P5 F30A 89(3)
F26A P5 F28A 163(3)
F25A P5 F30A 64(3)
F25A P5 F28A 84(3)
F25A P5 F29A 108(4)
F25A P5 F26A 79(3)
F31 P6 F35 87.2(12)
F32 P6 F31 84.9(10)
F32 P6 F35 83.5(9)
F33 P6 F31 174.5(15)
F33 P6 F32 94.2(13)
F33 P6 F34 93.2(13)
F33 P6 F35 87.3(16)
F33 P6 F36 98.2(19)
F34 P6 F31 86.9(10)
F34 P6 F32 168.9(10)
F34 P6 F35 88.6(11)
F36 P6 F31 87.2(17)
F36 P6 F32 89.7(14)
F36 P6 F34 97.3(15)
F36 P6 F35 171.6(16)
F31A P6 F32A 87.4(16)
F31A P6 F33A 170.7(19)
F31A P6 F36A 85(2)
F33A P6 F32A 84.0(14)
F33A P6 F36A 90.7(18)
F34A P6 F31A 97.6(17)
F34A P6 F32A 173.9(14)
F34A P6 F33A 90.8(16)
F34A P6 F36A 94.1(15)
F35A P6 F31A 95(2)
F35A P6 F32A 88.3(12)
F35A P6 F33A 88.8(19)
F35A P6 F34A 94.8(13)
F35A P6 F36A 171.1(15)
F36A P6 F32A 82.8(14)
O1S N1S O2S 121.5(17)
O1S N1S C1S 114.0(17)
O2S N1S C1S 124.5(16)
N1S C1S H1SA 109.5
N1S C1S H1SB 109.5
N1S C1S H1SC 109.5
H1SA C1S H1SB 109.5
H1SA C1S H1SC 109.5
H1SB C1S H1SC 109.5
O3S N2S O4S 105(2)
O3S N2S C2S 131(2)
O4S N2S C2S 120.9(19)
N2S C2S H2SA 109.5
N2S C2S H2SB 109.5
N2S C2S H2SC 109.5
H2SA C2S H2SB 109.5
H2SA C2S H2SC 109.5
H2SB C2S H2SC 109.5
O3T N2T C2T 125(3)
O4T N2T O3T 104(4)
O4T N2T C2T 131(3)
N2T C2T H2TA 109.5
N2T C2T H2TB 109.5
N2T C2T H2TC 109.5
H2TA C2T H2TB 109.5
H2TA C2T H2TC 109.5
H2TB C2T H2TC 109.5

loop_
_geom_bond_atom_site_label_1
_geom_bond_atom_site_label_2
_geom_bond_distance
O1 C26 1.403(15)
O1 C27 1.415(16)
O2 H2 0.8400
O2 C28 1.449(16)
O3 C30 1.429(14)
O3 C31 1.450(15)
O4 H4 0.8400
O4 C32 1.44(2)
N1 C1 1.358(14)
N1 C12 1.330(15)
N1 C25 1.481(15)
N2 C17 1.347(14)
N2 C18 1.370(13)
N2 C29 1.469(13)
C1 H1 0.9500
C1 C2 1.387(15)
C2 C3 1.448(14)
C2 C11 1.403(15)
C3 H3 0.9500
C3 C4 1.373(14)
C4 H4A 0.9500
C4 C5 1.416(15)
C5 C6 1.426(13)
C5 C13 1.415(13)
C6 C7 1.431(14)
C6 C11 1.441(14)
C7 C8 1.448(14)
C7 C22 1.401(14)
C8 H8 0.9500
C8 C9 1.345(14)
C9 H9 0.9500
C9 C10 1.421(15)
C10 C11 1.426(14)
C10 C12 1.389(15)
C12 H12 0.9500
C13 C14 1.454(13)
C13 C23 1.413(14)
C14 H14 0.9500
C14 C15 1.350(15)
C15 H15 0.9500
C15 C16 1.431(15)
C16 C17 1.392(14)
C16 C24 1.402(14)
C17 H17 0.9500
C18 H18 0.9500
C18 C19 1.360(14)
C19 C20 1.456(14)
C19 C24 1.430(14)
C20 H20 0.9500
C20 C21 1.332(15)
C21 H21 0.9500
C21 C22 1.436(15)
C22 C23 1.450(13)
C23 C24 1.426(13)
C25 H25C 0.9900
C25 H25D 0.9900
C25 C26 1.519(18)
C26 H26C 0.9900
C26 H26D 0.9900
C27 H27E 0.9900
C27 H27F 0.9900
C27 C28 1.52(2)
C28 H28E 0.9900
C28 H28F 0.9900
C29 H29C 0.9900
C29 H29D 0.9900
C29 C30 1.517(15)
C30 H30C 0.9900
C30 H30D 0.9900
C31 H31C 0.9900
C31 H31D 0.9900
C31 C32 1.47(2)
C32 H32C 0.9900
C32 H32D 0.9900
O1A C26A 1.427(15)
O1A C27A 1.410(14)
O2A H2A 0.8400
O2A C28A 1.410(15)
O3A C30A 1.374(19)
O3A C31A 1.410(19)
O4A H4AA 0.8400
O4A C32A 1.51(3)
N1A C1A 1.358(16)
N1A C12A 1.348(17)
N1A C25A 1.474(17)
N2A C17A 1.338(15)
N2A C18A 1.328(15)
N2A C29A 1.478(16)
C1A H1A 0.9500
C1A C2A 1.370(18)
C2A C3A 1.398(17)
C2A C11A 1.444(16)
C3A H3A 0.9500
C3A C4A 1.366(17)
C4A H4AB 0.9500
C4A C5A 1.451(16)
C5A C6A 1.412(15)
C5A C13A 1.380(16)
C6A C7A 1.431(16)
C6A C11A 1.412(16)
C7A C8A 1.438(14)
C7A C22A 1.398(16)
C8A H8A 0.9500
C8A C9A 1.327(16)
C9A H9A 0.9500
C9A C10A 1.466(16)
C10A C11A 1.416(15)
C10A C12A 1.368(17)
C12A H12A 0.9500
C13A C14A 1.436(14)
C13A C23A 1.442(14)
C14A H14A 0.9500
C14A C15A 1.336(16)
C15A H15A 0.9500
C15A C16A 1.447(16)
C16A C17A 1.393(16)
C16A C24A 1.421(15)
C17A H17A 0.9500
C18A H18A 0.9500
C18A C19A 1.394(16)
C19A C20A 1.420(15)
C19A C24A 1.424(15)
C20A H20A 0.9500
C20A C21A 1.336(16)
C21A H21A 0.9500
C21A C22A 1.436(15)
C22A C23A 1.441(14)
C23A C24A 1.406(15)
C25A H25E 0.9900
C25A H25F 0.9900
C25A C26A 1.502(19)
C26A H26E 0.9900
C26A H26F 0.9900
C27A H27G 0.9900
C27A H27H 0.9900
C27A C28A 1.529(18)
C28A H28G 0.9900
C28A H28H 0.9900
C29A H29E 0.9900
C29A H29F 0.9900
C29A C30A 1.514(19)
C30A H30E 0.9900
C30A H30F 0.9900
C31A H31E 0.9900
C31A H31F 0.9900
C31A C32A 1.46(3)
C32A H32E 0.9900
C32A H32F 0.9900
O1B C26B 1.36(2)
O1B C27B 1.49(2)
O1B C27C 1.53(4)
O3B C30B 1.397(15)
O3B C31B 1.428(17)
O4B H4B 0.8400
O4B C32B 1.434(17)
O2B H2B 0.8400
O2B C28B 1.52(3)
O2C H2C 0.8400
O2C C28C 1.52(4)
N1B C1B 1.333(15)
N1B C12B 1.348(14)
N1B C25B 1.510(16)
N2B C17B 1.343(15)
N2B C18B 1.326(14)
N2B C29B 1.519(13)
C1B H1B 0.9500
C1B C2B 1.417(15)
C2B C3B 1.419(15)
C2B C11B 1.396(14)
C3B H3B 0.9500
C3B C4B 1.360(15)
C4B H4BA 0.9500
C4B C5B 1.414(15)
C5B C6B 1.428(14)
C5B C13B 1.437(14)
C6B C7B 1.414(14)
C6B C11B 1.414(14)
C7B C8B 1.442(14)
C7B C22B 1.429(14)
C8B H8B 0.9500
C8B C9B 1.349(15)
C9B H9B 0.9500
C9B C10B 1.432(15)
C10B C11B 1.423(13)
C10B C12B 1.376(15)
C12B H12B 0.9500
C13B C14B 1.440(14)
C13B C23B 1.405(14)
C14B H14B 0.9500
C14B C15B 1.344(15)
C15B H15B 0.9500
C15B C16B 1.428(15)
C16B C17B 1.392(15)
C16B C24B 1.400(14)
C17B H17B 0.9500
C18B H18B 0.9500
C18B C19B 1.398(15)
C19B C20B 1.426(15)
C19B C24B 1.393(15)
C20B H20B 0.9500
C20B C21B 1.372(15)
C21B H21B 0.9500
C21B C22B 1.437(15)
C22B C23B 1.427(14)
C23B C24B 1.425(14)
C25B H25A 0.9900
C25B H25B 0.9900
C25B C26B 1.54(2)
C26B H26A 0.9900
C26B H26B 0.9900
C29B H29A 0.9900
C29B H29B 0.9900
C29B C30B 1.51(2)
C30B H30A 0.9900
C30B H30B 0.9900
C31B H31A 0.9900
C31B H31B 0.9900
C31B C32B 1.48(2)
C32B H32A 0.9900
C32B H32B 0.9900
C27B H27A 0.9900
C27B H27B 0.9900
C27B C28B 1.51(4)
C28B H28A 0.9900
C28B H28B 0.9900
C27C H27C 0.9900
C27C H27D 0.9900
C27C C28C 1.50(5)
C28C H28C 0.9900
C28C H28D 0.9900
P1 F1 1.607(6)
P1 F2 1.608(7)
P1 F3 1.597(6)
P1 F4 1.607(6)
P1 F5 1.607(6)
P1 F6 1.615(6)
P2 F7 1.589(7)
P2 F8 1.608(7)
P2 F9 1.599(7)
P2 F10 1.597(6)
P2 F11 1.608(6)
P2 F12 1.607(6)
P3 F13 1.588(9)
P3 F14 1.581(9)
P3 F15 1.558(10)
P3 F16 1.585(10)
P3 F17 1.598(8)
P3 F18 1.578(9)
P4 F19 1.600(7)
P4 F20 1.561(9)
P4 F21 1.586(8)
P4 F22 1.603(9)
P4 F23 1.594(9)
P4 F24 1.620(8)
P5 F25 1.543(14)
P5 F26 1.586(12)
P5 F27 1.549(10)
P5 F28 1.572(14)
P5 F29 1.584(10)
P5 F30 1.564(14)
P5 F30A 1.58(2)
P5 F28A 1.58(2)
P5 F29A 1.55(2)
P5 F26A 1.57(2)
P5 F25A 1.55(3)
P6 F31 1.636(16)
P6 F32 1.624(15)
P6 F33 1.538(18)
P6 F34 1.578(14)
P6 F35 1.636(17)
P6 F36 1.56(2)
P6 F31A 1.60(2)
P6 F32A 1.647(18)
P6 F33A 1.62(2)
P6 F34A 1.55(2)
P6 F35A 1.530(17)
P6 F36A 1.63(2)
O1S N1S 1.22(2)
O2S N1S 1.228(18)
N1S C1S 1.42(2)
C1S H1SA 0.9800
C1S H1SB 0.9800
C1S H1SC 0.9800
O3S N2S 1.12(2)
O4S N2S 1.24(2)
N2S C2S 1.54(3)
C2S H2SA 0.9800
C2S H2SB 0.9800
C2S H2SC 0.9800
O3T N2T 1.19(3)
O4T N2T 1.16(3)
N2T C2T 1.52(4)
C2T H2TA 0.9800
C2T H2TB 0.9800
C2T H2TC 0.9800

loop_
_geom_torsion_atom_site_label_1
_geom_torsion_atom_site_label_2
_geom_torsion_atom_site_label_3
_geom_torsion_atom_site_label_4
_geom_torsion
O1 C27 C28 O2 65.5(16)
O3 C31 C32 O4 71.4(16)
N1 C1 C2 C3 -179.6(9)
N1 C1 C2 C11 -0.5(14)
N1 C25 C26 O1 -79.0(13)
N2 C18 C19 C20 177.5(9)
N2 C18 C19 C24 -1.5(14)
N2 C29 C30 O3 -64.7(11)
C1 N1 C12 C10 1.5(16)
C1 N1 C25 C26 79.7(13)
C1 C2 C3 C4 176.8(9)
C1 C2 C11 C6 -176.8(9)
C1 C2 C11 C10 1.7(13)
C2 C3 C4 C5 2.0(14)
C3 C2 C11 C6 2.3(13)
C3 C2 C11 C10 -179.2(8)
C3 C4 C5 C6 -1.7(14)
C3 C4 C5 C13 179.9(9)
C4 C5 C6 C7 -179.3(9)
C4 C5 C6 C11 1.6(12)
C4 C5 C13 C14 -3.6(13)
C4 C5 C13 C23 178.7(8)
C5 C6 C7 C8 -179.6(8)
C5 C6 C7 C22 2.3(14)
C5 C6 C11 C2 -2.0(12)
C5 C6 C11 C10 179.5(8)
C5 C13 C14 C15 -175.8(9)
C5 C13 C23 C22 -1.1(13)
C5 C13 C23 C24 178.1(8)
C6 C5 C13 C14 178.0(8)
C6 C5 C13 C23 0.3(12)
C6 C7 C8 C9 1.6(14)
C6 C7 C22 C21 177.4(9)
C6 C7 C22 C23 -3.0(13)
C7 C6 C11 C2 178.9(8)
C7 C6 C11 C10 0.4(13)
C7 C8 C9 C10 -2.5(15)
C7 C22 C23 C13 2.5(12)
C7 C22 C23 C24 -176.8(8)
C8 C7 C22 C21 -0.6(14)
C8 C7 C22 C23 178.9(8)
C8 C9 C10 C11 2.3(14)
C8 C9 C10 C12 -176.0(10)
C9 C10 C11 C2 -179.7(9)
C9 C10 C11 C6 -1.3(13)
C9 C10 C12 N1 178.1(10)
C11 C2 C3 C4 -2.3(14)
C11 C6 C7 C8 -0.5(13)
C11 C6 C7 C22 -178.7(8)
C11 C10 C12 N1 -0.2(15)
C12 N1 C1 C2 -1.1(14)
C12 N1 C25 C26 -102.9(12)
C12 C10 C11 C2 -1.3(13)
C12 C10 C11 C6 177.1(8)
C13 C5 C6 C7 -0.8(13)
C13 C5 C6 C11 -179.9(8)
C13 C14 C15 C16 -2.4(15)
C13 C23 C24 C16 -2.2(12)
C13 C23 C24 C19 179.1(8)
C14 C13 C23 C22 -178.9(8)
C14 C13 C23 C24 0.3(12)
C14 C15 C16 C17 179.5(10)
C14 C15 C16 C24 0.5(15)
C15 C16 C17 N2 179.8(9)
C15 C16 C24 C19 -179.4(9)
C15 C16 C24 C23 1.8(13)
C17 N2 C18 C19 1.8(14)
C17 N2 C29 C30 -95.3(11)
C17 C16 C24 C19 1.6(13)
C17 C16 C24 C23 -177.2(8)
C18 N2 C17 C16 -0.4(15)
C18 N2 C29 C30 82.3(11)
C18 C19 C20 C21 -177.6(10)
C18 C19 C24 C16 -0.2(12)
C18 C19 C24 C23 178.5(8)
C19 C20 C21 C22 -0.1(15)
C20 C19 C24 C16 -179.2(8)
C20 C19 C24 C23 -0.5(12)
C20 C21 C22 C7 177.5(10)
C20 C21 C22 C23 -2.1(14)
C21 C22 C23 C13 -177.9(8)
C21 C22 C23 C24 2.8(12)
C22 C7 C8 C9 179.7(9)
C22 C23 C24 C16 177.1(8)
C22 C23 C24 C19 -1.6(12)
C23 C13 C14 C15 2.0(14)
C24 C16 C17 N2 -1.3(14)
C24 C19 C20 C21 1.4(14)
C25 N1 C1 C2 176.2(10)
C25 N1 C12 C10 -175.8(10)
C26 O1 C27 C28 169.3(11)
C27 O1 C26 C25 -173.3(10)
C29 N2 C17 C16 177.1(9)
C29 N2 C18 C19 -175.8(9)
C30 O3 C31 C32 82.2(15)
C31 O3 C30 C29 163.7(10)
O1A C27A C28A O2A -58.6(15)
O3A C31A C32A O4A -50(3)
N1A C1A C2A C3A 178.4(12)
N1A C1A C2A C11A -1.6(18)
N1A C25A C26A O1A -52.3(15)
N2A C18A C19A C20A -179.7(10)
N2A C18A C19A C24A 2.2(15)
N2A C29A C30A O3A -61.2(15)
C1A N1A C12A C10A -3.0(18)
C1A N1A C25A C26A -67.5(15)
C1A C2A C3A C4A 178.9(12)
C1A C2A C11A C6A -178.6(10)
C1A C2A C11A C10A 0.0(15)
C2A C3A C4A C5A 0.1(18)
C3A C2A C11A C6A 1.5(16)
C3A C2A C11A C10A -180.0(10)
C3A C4A C5A C6A 0.7(15)
C3A C4A C5A C13A 179.4(10)
C4A C5A C6A C7A -179.2(9)
C4A C5A C6A C11A -0.4(13)
C4A C5A C13A C14A 0.0(14)
C4A C5A C13A C23A 177.8(9)
C5A C6A C7A C8A -179.8(8)
C5A C6A C7A C22A 0.2(13)
C5A C6A C11A C2A -0.6(14)
C5A C6A C11A C10A -179.2(9)
C5A C13A C14A C15A 177.2(10)
C5A C13A C23A C22A 2.8(13)
C5A C13A C23A C24A -176.6(9)
C6A C5A C13A C14A 178.6(9)
C6A C5A C13A C23A -3.6(13)
C6A C7A C8A C9A -1.3(14)
C6A C7A C22A C21A 177.5(9)
C6A C7A C22A C23A -0.9(13)
C7A C6A C11A C2A 178.2(9)
C7A C6A C11A C10A -0.3(13)
C7A C8A C9A C10A 0.2(15)
C7A C22A C23A C13A -0.6(13)
C7A C22A C23A C24A 178.9(9)
C8A C7A C22A C21A -2.4(14)
C8A C7A C22A C23A 179.1(8)
C8A C9A C10A C11A 0.9(15)
C8A C9A C10A C12A -178.6(10)
C9A C10A C11A C2A -179.3(9)
C9A C10A C11A C6A -0.8(14)
C9A C10A C12A N1A -179.2(10)
C11A C2A C3A C4A -1.2(18)
C11A C6A C7A C8A 1.4(13)
C11A C6A C7A C22A -178.6(8)
C11A C10A C12A N1A 1.4(16)
C12A N1A C1A C2A 3.1(19)
C12A N1A C25A C26A 106.4(13)
C12A C10A C11A C2A 0.1(14)
C12A C10A C11A C6A 178.7(10)
C13A C5A C6A C7A 2.1(14)
C13A C5A C6A C11A -179.1(9)
C13A C14A C15A C16A 1.0(15)
C13A C23A C24A C16A -2.4(14)
C13A C23A C24A C19A 178.9(8)
C14A C13A C23A C22A -179.2(8)
C14A C13A C23A C24A 1.4(12)
C14A C15A C16A C17A -178.4(10)
C14A C15A C16A C24A -1.9(15)
C15A C16A C17A N2A 178.4(10)
C15A C16A C24A C19A -178.6(9)
C15A C16A C24A C23A 2.6(15)
C17A N2A C18A C19A -2.4(16)
C17A N2A C29A C30A -72.8(14)
C17A C16A C24A C19A -2.0(14)
C17A C16A C24A C23A 179.3(9)
C18A N2A C17A C16A 0.4(16)
C18A N2A C29A C30A 107.0(13)
C18A C19A C20A C21A -178.5(10)
C18A C19A C24A C16A 0.1(14)
C18A C19A C24A C23A 178.8(9)
C19A C20A C21A C22A 0.1(16)
C20A C19A C24A C16A -178.2(9)
C20A C19A C24A C23A 0.5(14)
C20A C21A C22A C7A -178.6(10)
C20A C21A C22A C23A -0.1(14)
C21A C22A C23A C13A -179.1(8)
C21A C22A C23A C24A 0.3(13)
C22A C7A C8A C9A 178.6(10)
C22A C23A C24A C16A 178.2(9)
C22A C23A C24A C19A -0.5(14)
C23A C13A C14A C15A -0.7(14)
C24A C16A C17A N2A 1.8(16)
C24A C19A C20A C21A -0.3(15)
C25A N1A C1A C2A 177.0(12)
C25A N1A C12A C10A -176.8(11)
C26A O1A C27A C28A 165.0(11)
C27A O1A C26A C25A -81.7(13)
C29A N2A C17A C16A -179.8(10)
C29A N2A C18A C19A 177.7(10)
C30A O3A C31A C32A -179.6(18)
C31A O3A C30A C29A -165.5(12)
O1B C27B C28B O2B -54(3)
O1B C27C C28C O2C -47(8)
O3B C31B C32B O4B 62.7(13)
N1B C1B C2B C3B 179.2(12)
N1B C1B C2B C11B 0.1(18)
N1B C25B C26B O1B -63.5(17)
N2B C18B C19B C20B 178.3(10)
N2B C18B C19B C24B 2.2(16)
N2B C29B C30B O3B -73.8(12)
C1B N1B C12B C10B -0.9(17)
C1B N1B C25B C26B 70.0(18)
C1B C2B C3B C4B 179.1(11)
C1B C2B C11B C6B -179.2(10)
C1B C2B C11B C10B 0.4(13)
C2B C3B C4B C5B 1.7(15)
C3B C2B C11B C6B 1.7(13)
C3B C2B C11B C10B -178.8(9)
C3B C4B C5B C6B -1.4(14)
C3B C4B C5B C13B 179.4(10)
C4B C5B C6B C7B 178.9(9)
C4B C5B C6B C11B 1.2(13)
C4B C5B C13B C14B -1.1(14)
C4B C5B C13B C23B -178.5(9)
C5B C6B C7B C8B -179.4(8)
C5B C6B C7B C22B 0.3(13)
C5B C6B C11B C2B -1.4(13)
C5B C6B C11B C10B 179.1(8)
C5B C13B C14B C15B -178.4(9)
C5B C13B C23B C22B -1.1(13)
C5B C13B C23B C24B 177.5(8)
C6B C5B C13B C14B 179.6(8)
C6B C5B C13B C23B 2.2(12)
C6B C7B C8B C9B 0.6(14)
C6B C7B C22B C21B -176.8(9)
C6B C7B C22B C23B 0.9(13)
C7B C6B C11B C2B -179.1(8)
C7B C6B C11B C10B 1.4(13)
C7B C8B C9B C10B 1.1(15)
C7B C22B C23B C13B -0.5(13)
C7B C22B C23B C24B -179.1(8)
C8B C7B C22B C21B 2.9(14)
C8B C7B C22B C23B -179.4(8)
C8B C9B C10B C11B -1.4(14)
C8B C9B C10B C12B -179.7(10)
C9B C10B C11B C2B -179.3(9)
C9B C10B C11B C6B 0.2(13)
C9B C10B C12B N1B 179.5(10)
C11B C2B C3B C4B -1.8(15)
C11B C6B C7B C8B -1.8(13)
C11B C6B C7B C22B 177.9(8)
C11B C10B C12B N1B 1.3(15)
C12B N1B C1B C2B 0.2(19)
C12B N1B C25B C26B -108.2(14)
C12B C10B C11B C2B -1.0(13)
C12B C10B C11B C6B 178.5(9)
C13B C5B C6B C7B -1.9(13)
C13B C5B C6B C11B -179.5(8)
C13B C14B C15B C16B 2.0(14)
C13B C23B C24B C16B -0.1(13)
C13B C23B C24B C19B -178.7(9)
C14B C13B C23B C22B -178.6(8)
C14B C13B C23B C24B 0.0(13)
C14B C15B C16B C17B 177.8(9)
C14B C15B C16B C24B -2.0(14)
C15B C16B C17B N2B -178.3(9)
C15B C16B C24B C19B 179.7(9)
C15B C16B C24B C23B 1.0(13)
C17B N2B C18B C19B -0.8(16)
C17B N2B C29B C30B -110.3(11)
C17B C16B C24B C19B -0.1(14)
C17B C16B C24B C23B -178.8(9)
C18B N2B C17B C16B -1.1(16)
C18B N2B C29B C30B 65.9(14)
C18B C19B C20B C21B -176.3(10)
C18B C19B C24B C16B -1.7(14)
C18B C19B C24B C23B 177.0(9)
C19B C20B C21B C22B -1.2(15)
C20B C19B C24B C16B -177.8(9)
C20B C19B C24B C23B 0.9(14)
C20B C21B C22B C7B 179.7(10)
C20B C21B C22B C23B 2.0(14)
C21B C22B C23B C13B 177.3(9)
C21B C22B C23B C24B -1.3(13)
C22B C7B C8B C9B -179.1(9)
C22B C23B C24B C16B 178.6(8)
C22B C23B C24B C19B -0.1(13)
C23B C13B C14B C15B -1.0(14)
C24B C16B C17B N2B 1.5(15)
C24B C19B C20B C21B -0.3(15)
C25B N1B C1B C2B -178.0(14)
C25B N1B C12B C10B 177.3(12)
C26B O1B C27B C28B 166.2(19)
C26B O1B C27C C28C -168(4)
C29B N2B C17B C16B 175.0(10)
C29B N2B C18B C19B -176.9(10)
C30B O3B C31B C32B -172.7(10)
C31B O3B C30B C29B 161.5(10)
C27B O1B C26B C25B -78(2)
C27B O1B C27C C28C 80(5)
C27C O1B C26B C25B -159(3)
C27C O1B C27B C28B -99(3)
